data_7127945
loop_
_publ_author_name
'Park, Seonghyeon'
'Kim, Dongwon'
'Kim, Doheon'
'Kim, Dongwook'
'Jung, Ok-Sang'

_publ_section_title
;
 A cyclic manipulation of cage isomers <i>via</i> anion exchange and
 thermal isomerism.
;
_journal_issue 23
_journal_name_full 'Chemical communications (Cambridge, England)'
_journal_page_first 2919
_journal_page_last 2922
_journal_paper_doi 10.1039/d0cc08303h
_journal_volume 57
_journal_year 2021
_chemical_formula_sum 'C136 H176 Cl8 N16 O32 Pd4 Si8'
_chemical_formula_weight 3480.84
_space_group_crystal_system monoclinic
_space_group_IT_number 14
_space_group_name_Hall '-P 2ybc'
_space_group_name_H-M_alt 'P 1 21/c 1'
_atom_sites_solution_hydrogens geom
_audit_creation_method SHELXL-2018/3
_cell_angle_alpha 90
_cell_angle_beta 98.68(3)
_cell_angle_gamma 90
_cell_formula_units_Z 4
_cell_length_a 33.458(7)
_cell_length_b 17.790(4)
_cell_length_c 35.572(7)
_cell_measurement_reflns_used 259991
_cell_measurement_temperature 169(2)
_cell_measurement_theta_max 33.749
_cell_measurement_theta_min 0.458
_cell_volume 20931(8)
_computing_cell_refinement HKL3000sm
_computing_data_collection 'PAL BL2D-SMDC Program'
_computing_data_reduction HKL3000sm
_computing_structure_refinement SHELXL
_computing_structure_solution SHELXS
_diffrn_ambient_temperature 169(2)
_diffrn_measured_fraction_theta_full 0.993
_diffrn_measured_fraction_theta_max 0.993
_diffrn_measurement_device_type 'Rayonix MX225HS CCD area detector'
_diffrn_measurement_method 'omega scan'
_diffrn_radiation_type synchrotron
_diffrn_radiation_wavelength 0.800
_diffrn_reflns_av_R_equivalents 0.1598
_diffrn_reflns_av_unetI/netI 0.1305
_diffrn_reflns_Laue_measured_fraction_full 0.993
_diffrn_reflns_Laue_measured_fraction_max 0.993
_diffrn_reflns_limit_h_max 36
_diffrn_reflns_limit_h_min -36
_diffrn_reflns_limit_k_max 19
_diffrn_reflns_limit_k_min -19
_diffrn_reflns_limit_l_max 39
_diffrn_reflns_limit_l_min -39
_diffrn_reflns_number 102557
_diffrn_reflns_point_group_measured_fraction_full 0.993
_diffrn_reflns_point_group_measured_fraction_max 0.993
_diffrn_reflns_theta_full 26.149
_diffrn_reflns_theta_max 26.149
_diffrn_reflns_theta_min 1.444
_diffrn_source 'PLSII 2D bending magnet'
_exptl_absorpt_coefficient_mu 0.738
_exptl_absorpt_correction_T_max 1.000
_exptl_absorpt_correction_T_min 0.714
_exptl_absorpt_correction_type empirical
_exptl_absorpt_process_details 'HKL3000sm Scalepack'
_exptl_crystal_colour colorless
_exptl_crystal_density_diffrn 1.105
_exptl_crystal_description block
_exptl_crystal_F_000 7168
_exptl_crystal_size_max 0.150
_exptl_crystal_size_mid 0.087
_exptl_crystal_size_min 0.053
_refine_diff_density_max 0.826
_refine_diff_density_min -0.373
_refine_diff_density_rms 0.086
_refine_ls_extinction_method none
_refine_ls_goodness_of_fit_ref 1.159
_refine_ls_hydrogen_treatment constr
_refine_ls_matrix_type full
_refine_ls_number_parameters 2115
_refine_ls_number_reflns 29112
_refine_ls_number_restraints 3498
_refine_ls_restrained_S_all 1.185
_refine_ls_R_factor_all 0.2251
_refine_ls_R_factor_gt 0.0988
_refine_ls_shift/su_max 0.002
_refine_ls_shift/su_mean 0.000
_refine_ls_structure_factor_coef Fsqd
_refine_ls_weighting_details 'w=1/[\s^2^(Fo^2^)+(0.1000P)^2^] where P=(Fo^2^+2Fc^2^)/3'
_refine_ls_weighting_scheme calc
_refine_ls_wR_factor_gt 0.2539
_refine_ls_wR_factor_ref 0.2898
_reflns_Friedel_coverage 0.000
_reflns_number_gt 8716
_reflns_number_total 29112
_reflns_threshold_expression 'I > 2\s(I)'
_cod_data_source_file d0cc08303h3.cif
_cod_data_source_block PdL4ClO4_direct_sq
_cod_depositor_comments 'Adding full bibliography for 7127941--7127948.cif.'
_cod_original_cell_volume 20930(7)
_cod_original_sg_symbol_H-M 'P 21/c'
_cod_database_code 7127945
_shelx_shelxl_version_number 2018/3
_shelx_space_group_comment
;
The symmetry employed for this shelxl refinement is uniquely defined
by the following loop, which should always be used as a source of
symmetry information in preference to the above space-group names.
They are only intended as comments.
;
_shelx_estimated_absorpt_t_min 0.897
_shelx_estimated_absorpt_t_max 0.962

loop_
_space_group_symop_operation_xyz
'x, y, z'
'-x, y+1/2, -z+1/2'
'-x, -y, -z'
'x, -y-1/2, z-1/2'

loop_
_atom_site_label
_atom_site_type_symbol
_atom_site_fract_x
_atom_site_fract_y
_atom_site_fract_z
_atom_site_U_iso_or_equiv
_atom_site_adp_type
_atom_site_occupancy
_atom_site_site_symmetry_order
_atom_site_calc_flag
_atom_site_refinement_flags_posn
_atom_site_refinement_flags_adp
_atom_site_refinement_flags_occupancy
_atom_site_disorder_assembly
_atom_site_disorder_group
Pd1 Pd 0.22199(2) 0.29465(5) 0.60099(3) 0.1427(4) Uani 1 1 d . U . . .
Pd2 Pd 0.23986(2) 0.69150(5) 0.64756(3) 0.1397(4) Uani 1 1 d . U . . .
Pd3 Pd 0.26829(3) 0.79656(5) 0.40851(3) 0.1466(4) Uani 1 1 d . U . . .
Pd4 Pd 0.27180(3) 0.39850(6) 0.36581(3) 0.1491(4) Uani 1 1 d . U . . .
N1A N 0.2749(3) 0.2956(6) 0.6363(3) 0.140(3) Uani 1 1 d . U . . .
C2A C 0.2931(4) 0.2323(7) 0.6448(4) 0.154(3) Uani 1 1 d . U . . .
H2A H 0.280827 0.187384 0.634260 0.185 Uiso 1 1 calc R U . . .
C3A C 0.3305(4) 0.2270(8) 0.6691(4) 0.167(3) Uani 1 1 d . U . . .
H3A H 0.344965 0.180977 0.672922 0.201 Uiso 1 1 calc R U . . .
C4A C 0.3450(4) 0.2929(8) 0.6870(4) 0.167(3) Uani 1 1 d . U . . .
H4A H 0.368990 0.290899 0.705009 0.200 Uiso 1 1 calc R U . . .
C5A C 0.3263(4) 0.3602(7) 0.6799(4) 0.153(3) Uani 1 1 d . U . . .
C6A C 0.2907(3) 0.3575(7) 0.6544(3) 0.141(3) Uani 1 1 d . U . . .
H6A H 0.276302 0.403260 0.649257 0.169 Uiso 1 1 calc R U . . .
Si7A Si 0.34696(10) 0.4493(2) 0.70154(11) 0.1588(12) Uani 1 1 d . U . . .
N8A N 0.2571(3) 0.6150(5) 0.6868(3) 0.136(2) Uani 1 1 d . U . . .
C9A C 0.2409(3) 0.6027(7) 0.7177(4) 0.147(3) Uani 1 1 d . U . . .
H9A H 0.219906 0.635891 0.722150 0.177 Uiso 1 1 calc R U . . .
C10A C 0.2509(4) 0.5478(8) 0.7441(4) 0.162(3) Uani 1 1 d . U . . .
H10A H 0.236754 0.541881 0.765183 0.194 Uiso 1 1 calc R U . . .
C11A C 0.2821(4) 0.5017(7) 0.7390(4) 0.162(3) Uani 1 1 d . U . . .
H11A H 0.290408 0.464418 0.757661 0.194 Uiso 1 1 calc R U . . .
C12A C 0.3029(3) 0.5067(7) 0.7070(4) 0.145(3) Uani 1 1 d . U . . .
C13A C 0.2894(3) 0.5667(7) 0.6828(3) 0.133(3) Uani 1 1 d . U . . .
H13A H 0.303241 0.575352 0.661798 0.160 Uiso 1 1 calc R U . . .
C14A C 0.3769(3) 0.4261(7) 0.7504(3) 0.192(4) Uani 1 1 d . U . . .
H14A H 0.396978 0.465543 0.757761 0.287 Uiso 1 1 calc R U . . .
H14B H 0.390610 0.377721 0.749119 0.287 Uiso 1 1 calc R U . . .
H14C H 0.358352 0.423199 0.769177 0.287 Uiso 1 1 calc R U . . .
C15A C 0.3784(4) 0.4965(8) 0.6669(4) 0.179(3) Uani 1 1 d . U . . .
H15A H 0.359948 0.509772 0.643064 0.215 Uiso 1 1 calc R U . . .
C16A C 0.4092(4) 0.4441(8) 0.6572(4) 0.205(3) Uani 1 1 d . U . . .
H16A H 0.395784 0.399701 0.644065 0.246 Uiso 1 1 calc R U . . .
H16B H 0.426205 0.426609 0.680781 0.246 Uiso 1 1 calc R U . . .
C17A C 0.4371(4) 0.4843(9) 0.6302(4) 0.212(4) Uani 1 1 d . U . . .
H17A H 0.457613 0.448175 0.623957 0.255 Uiso 1 1 calc R U . . .
H17B H 0.420152 0.499436 0.606109 0.255 Uiso 1 1 calc R U . . .
C18A C 0.4573(4) 0.5505(9) 0.6484(5) 0.216(4) Uani 1 1 d . U . . .
H18A H 0.474769 0.574014 0.631617 0.259 Uiso 1 1 calc R U . . .
H18B H 0.474337 0.536298 0.672634 0.259 Uiso 1 1 calc R U . . .
C19A C 0.4238(4) 0.6053(8) 0.6560(5) 0.216(4) Uani 1 1 d . U . . .
H19A H 0.406763 0.618904 0.631709 0.260 Uiso 1 1 calc R U . . .
H19B H 0.435968 0.651868 0.667921 0.260 Uiso 1 1 calc R U . . .
C20A C 0.3970(4) 0.5654(8) 0.6836(4) 0.205(3) Uani 1 1 d . U . . .
H20A H 0.414160 0.553375 0.707985 0.246 Uiso 1 1 calc R U . . .
H20B H 0.375533 0.600354 0.688912 0.246 Uiso 1 1 calc R U . . .
N1B N 0.1913(3) 0.3355(6) 0.6420(3) 0.152(3) Uani 1 1 d . U . . .
C2B C 0.2000(4) 0.3111(8) 0.6769(4) 0.167(3) Uani 1 1 d . U . . .
H2B H 0.219580 0.272506 0.682510 0.200 Uiso 1 1 calc R U . . .
C3B C 0.1812(4) 0.3402(8) 0.7064(4) 0.182(3) Uani 1 1 d . U . . .
H3B H 0.187434 0.322054 0.731709 0.218 Uiso 1 1 calc R U . . .
C4B C 0.1519(4) 0.3989(8) 0.6966(4) 0.177(3) Uani 1 1 d . U . . .
H4B H 0.138506 0.421391 0.715436 0.213 Uiso 1 1 calc R U . . .
C5B C 0.1440(3) 0.4213(7) 0.6603(4) 0.152(3) Uani 1 1 d . U . . .
C6B C 0.1634(3) 0.3896(7) 0.6348(4) 0.146(3) Uani 1 1 d . U . . .
H6B H 0.157106 0.406645 0.609268 0.175 Uiso 1 1 calc R U . . .
Si7B Si 0.10170(9) 0.4926(2) 0.65063(10) 0.1530(12) Uani 1 1 d . U . . .
N8B N 0.1803(3) 0.6747(6) 0.6523(3) 0.143(3) Uani 1 1 d . U . . .
C9B C 0.1583(4) 0.7320(7) 0.6598(3) 0.148(3) Uani 1 1 d . U . . .
H9B H 0.169615 0.781144 0.661143 0.178 Uiso 1 1 calc R U . . .
C10B C 0.1198(4) 0.7221(8) 0.6656(3) 0.160(3) Uani 1 1 d . U . . .
H10B H 0.104833 0.764231 0.672098 0.192 Uiso 1 1 calc R U . . .
C11B C 0.1015(4) 0.6519(8) 0.6624(3) 0.159(3) Uani 1 1 d . U . . .
H11B H 0.074133 0.645855 0.666149 0.191 Uiso 1 1 calc R U . . .
C12B C 0.1238(3) 0.5914(7) 0.6537(3) 0.147(2) Uani 1 1 d . U . . .
C13B C 0.1644(3) 0.6027(7) 0.6496(3) 0.144(3) Uani 1 1 d . U . . .
H13B H 0.180891 0.561222 0.645024 0.172 Uiso 1 1 calc R U . . .
C14B C 0.0656(3) 0.4859(7) 0.6849(3) 0.159(4) Uani 1 1 d . U . . .
H14D H 0.057626 0.536535 0.691630 0.239 Uiso 1 1 calc R U . . .
H14E H 0.078405 0.459705 0.707786 0.239 Uiso 1 1 calc R U . . .
H14F H 0.041632 0.457910 0.673337 0.239 Uiso 1 1 calc R U . . .
C15B C 0.0742(4) 0.4846(8) 0.6026(4) 0.175(3) Uani 1 1 d . U . . .
H15B H 0.051651 0.521530 0.602054 0.209 Uiso 1 1 calc R U . . .
C16B C 0.0528(4) 0.4095(8) 0.5936(4) 0.201(4) Uani 1 1 d . U . . .
H16C H 0.038164 0.395322 0.614762 0.242 Uiso 1 1 calc R U . . .
H16D H 0.073049 0.369934 0.591155 0.242 Uiso 1 1 calc R U . . .
C17B C 0.0228(5) 0.4144(9) 0.5566(4) 0.220(4) Uani 1 1 d . U . . .
H17C H 0.008465 0.365757 0.552010 0.263 Uiso 1 1 calc R U . . .
H17D H 0.002409 0.453586 0.559218 0.263 Uiso 1 1 calc R U . . .
C18B C 0.0424(5) 0.4316(10) 0.5251(4) 0.219(4) Uani 1 1 d . U . . .
H18C H 0.022294 0.435241 0.501692 0.262 Uiso 1 1 calc R U . . .
H18D H 0.061973 0.391536 0.521436 0.262 Uiso 1 1 calc R U . . .
C19B C 0.0649(4) 0.5084(9) 0.5331(4) 0.207(4) Uani 1 1 d . U . . .
H19C H 0.080068 0.519862 0.511916 0.248 Uiso 1 1 calc R U . . .
H19D H 0.044779 0.548855 0.534096 0.248 Uiso 1 1 calc R U . . .
C20B C 0.0944(4) 0.5069(9) 0.5707(4) 0.192(3) Uani 1 1 d . U . . .
H20C H 0.116577 0.471257 0.568388 0.230 Uiso 1 1 calc R U . . .
H20D H 0.106351 0.557472 0.575679 0.230 Uiso 1 1 calc R U . . .
N1C N 0.2533(3) 0.2552(6) 0.5599(3) 0.148(3) Uani 1 1 d . U . . .
C2C C 0.2438(4) 0.1911(8) 0.5414(4) 0.156(3) Uani 1 1 d . U . . .
H2C H 0.220919 0.164214 0.546995 0.187 Uiso 1 1 calc R U . . .
C3C C 0.2646(4) 0.1622(8) 0.5154(4) 0.159(3) Uani 1 1 d . U . . .
H3C H 0.258176 0.114072 0.504573 0.191 Uiso 1 1 calc R U . . .
C4C C 0.2953(3) 0.2041(7) 0.5050(4) 0.154(3) Uani 1 1 d . U . . .
H4C H 0.309357 0.186557 0.485468 0.185 Uiso 1 1 calc R U . . .
C5C C 0.3066(3) 0.2743(7) 0.5233(4) 0.147(3) Uani 1 1 d . U . . .
C6C C 0.2834(3) 0.2971(7) 0.5493(3) 0.144(3) Uani 1 1 d . U . . .
H6C H 0.288614 0.345115 0.560652 0.173 Uiso 1 1 calc R U . . .
Si7C Si 0.35195(9) 0.3274(2) 0.51510(11) 0.1495(12) Uani 1 1 d . U . . .
N8C N 0.3218(3) 0.3608(6) 0.4001(3) 0.149(3) Uani 1 1 d . U . . .
C9C C 0.3471(4) 0.3190(7) 0.3852(4) 0.163(3) Uani 1 1 d . U . . .
H9C H 0.345221 0.316747 0.358334 0.196 Uiso 1 1 calc R U . . .
C10C C 0.3778(4) 0.2761(8) 0.4083(4) 0.170(3) Uani 1 1 d . U . . .
H10C H 0.395686 0.245057 0.396846 0.204 Uiso 1 1 calc R U . . .
C11C C 0.3809(4) 0.2806(7) 0.4463(4) 0.162(3) Uani 1 1 d . U . . .
H11C H 0.401688 0.254064 0.462099 0.195 Uiso 1 1 calc R U . . .
C12C C 0.3536(3) 0.3242(7) 0.4622(4) 0.150(3) Uani 1 1 d . U . . .
C13C C 0.3248(3) 0.3635(7) 0.4365(4) 0.144(3) Uani 1 1 d . U . . .
H13C H 0.306156 0.394496 0.446884 0.173 Uiso 1 1 calc R U . . .
C14C C 0.3465(3) 0.4245(6) 0.5279(3) 0.165(4) Uani 1 1 d . U . . .
H14G H 0.323805 0.446959 0.511008 0.247 Uiso 1 1 calc R U . . .
H14H H 0.371414 0.451879 0.525414 0.247 Uiso 1 1 calc R U . . .
H14I H 0.341400 0.427559 0.554277 0.247 Uiso 1 1 calc R U . . .
C15C C 0.3953(3) 0.2760(8) 0.5415(4) 0.173(3) Uani 1 1 d . U . . .
H15C H 0.396376 0.226108 0.528727 0.207 Uiso 1 1 calc R U . . .
C16C C 0.4373(3) 0.3130(8) 0.5423(4) 0.190(3) Uani 1 1 d . U . . .
H16E H 0.443479 0.316201 0.516008 0.228 Uiso 1 1 calc R U . . .
H16F H 0.436356 0.364857 0.552225 0.228 Uiso 1 1 calc R U . . .
C17C C 0.4708(4) 0.2705(9) 0.5665(4) 0.203(4) Uani 1 1 d . U . . .
H17E H 0.474790 0.222399 0.553554 0.243 Uiso 1 1 calc R U . . .
H17F H 0.495996 0.299894 0.567418 0.243 Uiso 1 1 calc R U . . .
C18C C 0.4651(4) 0.2531(9) 0.6062(4) 0.207(4) Uani 1 1 d . U . . .
H18E H 0.466654 0.300246 0.621203 0.249 Uiso 1 1 calc R U . . .
H18F H 0.487087 0.219549 0.617955 0.249 Uiso 1 1 calc R U . . .
C19C C 0.4248(4) 0.2158(8) 0.6076(4) 0.200(4) Uani 1 1 d . U . . .
H19E H 0.420888 0.210455 0.634485 0.240 Uiso 1 1 calc R U . . .
H19F H 0.425392 0.164647 0.596684 0.240 Uiso 1 1 calc R U . . .
C20C C 0.3889(4) 0.2589(8) 0.5860(4) 0.193(3) Uani 1 1 d . U . . .
H20X H 0.385668 0.307054 0.599134 0.232 Uiso 1 1 calc R U . . .
H20Y H 0.363917 0.229135 0.586075 0.232 Uiso 1 1 calc R U . . .
N1D N 0.1707(3) 0.2929(6) 0.5621(3) 0.143(3) Uani 1 1 d . U . . .
C2D C 0.1405(4) 0.2513(7) 0.5681(4) 0.158(3) Uani 1 1 d . U . . .
H2D H 0.139704 0.233837 0.593248 0.189 Uiso 1 1 calc R U . . .
C3D C 0.1086(3) 0.2308(7) 0.5389(4) 0.160(3) Uani 1 1 d . U . . .
H3D H 0.088614 0.195526 0.543579 0.193 Uiso 1 1 calc R U . . .
C4D C 0.1074(3) 0.2637(7) 0.5032(4) 0.151(3) Uani 1 1 d . U . . .
H4D H 0.086025 0.252924 0.483157 0.181 Uiso 1 1 calc R U . . .
C5D C 0.1383(3) 0.3127(7) 0.4980(4) 0.146(2) Uani 1 1 d . U . . .
C6D C 0.1692(3) 0.3262(7) 0.5294(4) 0.139(3) Uani 1 1 d . U . . .
H6D H 0.189835 0.361386 0.526294 0.167 Uiso 1 1 calc R U . . .
Si7D Si 0.14124(9) 0.3592(2) 0.45173(10) 0.1452(11) Uani 1 1 d . U . . .
N8D N 0.2394(3) 0.3308(6) 0.3952(3) 0.148(2) Uani 1 1 d . U . . .
C9D C 0.2459(4) 0.2587(8) 0.3975(4) 0.151(3) Uani 1 1 d . U . . .
H9D H 0.265700 0.237765 0.384054 0.182 Uiso 1 1 calc R U . . .
C10D C 0.2249(4) 0.2104(7) 0.4188(4) 0.155(3) Uani 1 1 d . U . . .
H10D H 0.231418 0.158484 0.421017 0.186 Uiso 1 1 calc R U . . .
C11D C 0.1943(3) 0.2403(7) 0.4367(4) 0.156(3) Uani 1 1 d . U . . .
H11D H 0.179217 0.208122 0.450633 0.187 Uiso 1 1 calc R U . . .
C12D C 0.1853(3) 0.3174(7) 0.4343(4) 0.146(3) Uani 1 1 d . U . . .
C13D C 0.2096(3) 0.3590(7) 0.4124(3) 0.142(3) Uani 1 1 d . U . . .
H13D H 0.204385 0.411300 0.409565 0.170 Uiso 1 1 calc R U . . .
C14D C 0.1491(3) 0.4642(6) 0.4600(3) 0.157(3) Uani 1 1 d . U . . .
H14J H 0.174258 0.472592 0.477508 0.235 Uiso 1 1 calc R U . . .
H14K H 0.126333 0.484978 0.470922 0.235 Uiso 1 1 calc R U . . .
H14L H 0.150861 0.489098 0.435681 0.235 Uiso 1 1 calc R U . . .
C15D C 0.0956(3) 0.3368(9) 0.4150(4) 0.174(3) Uani 1 1 d . U . . .
H15D H 0.090266 0.281537 0.415046 0.209 Uiso 1 1 calc R U . . .
C16D C 0.1039(4) 0.3600(9) 0.3763(4) 0.201(3) Uani 1 1 d . U . . .
H16G H 0.129238 0.336143 0.371067 0.242 Uiso 1 1 calc R U . . .
H16H H 0.107409 0.415202 0.375506 0.242 Uiso 1 1 calc R U . . .
C17D C 0.0664(4) 0.3346(10) 0.3439(4) 0.217(4) Uani 1 1 d . U . . .
H17G H 0.072176 0.347650 0.318154 0.261 Uiso 1 1 calc R U . . .
H17H H 0.061863 0.279686 0.344965 0.261 Uiso 1 1 calc R U . . .
C18D C 0.0305(4) 0.3766(10) 0.3527(4) 0.222(4) Uani 1 1 d . U . . .
H18G H 0.035441 0.431239 0.350927 0.266 Uiso 1 1 calc R U . . .
H18H H 0.006711 0.363711 0.333668 0.266 Uiso 1 1 calc R U . . .
C19D C 0.0218(4) 0.3583(10) 0.3913(4) 0.216(4) Uani 1 1 d . U . . .
H19G H 0.014753 0.304369 0.392564 0.259 Uiso 1 1 calc R U . . .
H19H H -0.001620 0.388184 0.396768 0.259 Uiso 1 1 calc R U . . .
C20D C 0.0603(3) 0.3763(9) 0.4223(4) 0.197(3) Uani 1 1 d . U . . .
H20E H 0.065668 0.431034 0.422459 0.236 Uiso 1 1 calc R U . . .
H20F H 0.054312 0.362155 0.447805 0.236 Uiso 1 1 calc R U . . .
N1E N 0.2222(3) 0.7666(5) 0.6059(3) 0.136(2) Uani 1 1 d . U . . .
C2E C 0.2342(3) 0.8388(8) 0.6059(4) 0.147(3) Uani 1 1 d . U . . .
H2E H 0.252238 0.856105 0.627287 0.176 Uiso 1 1 calc R U . . .
C3E C 0.2224(4) 0.8888(7) 0.5774(4) 0.153(3) Uani 1 1 d . U . . .
H3E H 0.231002 0.939715 0.579375 0.184 Uiso 1 1 calc R U . . .
C4E C 0.1976(3) 0.8629(7) 0.5459(4) 0.147(3) Uani 1 1 d . U . . .
H4E H 0.189387 0.895954 0.525227 0.176 Uiso 1 1 calc R U . . .
C5E C 0.1837(3) 0.7858(7) 0.5439(4) 0.136(3) Uani 1 1 d . U . . .
C6E C 0.1974(3) 0.7381(7) 0.5732(3) 0.132(3) Uani 1 1 d . U . . .
H6E H 0.190242 0.686340 0.571688 0.158 Uiso 1 1 calc R U . . .
Si7E Si 0.14605(9) 0.7530(2) 0.50142(10) 0.1423(11) Uani 1 1 d . U . . .
N8E N 0.2110(3) 0.8158(5) 0.4181(3) 0.141(3) Uani 1 1 d . U . . .
C9E C 0.1871(4) 0.8668(7) 0.3973(3) 0.152(3) Uani 1 1 d . U . . .
H9E H 0.196924 0.891324 0.376792 0.183 Uiso 1 1 calc R U . . .
C10E C 0.1495(4) 0.8843(7) 0.4048(4) 0.154(3) Uani 1 1 d . U . . .
H10E H 0.132420 0.918567 0.389394 0.185 Uiso 1 1 calc R U . . .
C11E C 0.1380(4) 0.8514(7) 0.4342(4) 0.152(3) Uani 1 1 d . U . . .
H11E H 0.111936 0.864198 0.439722 0.183 Uiso 1 1 calc R U . . .
C12E C 0.1609(3) 0.7972(6) 0.4595(3) 0.136(2) Uani 1 1 d . U . . .
C13E C 0.1970(3) 0.7837(6) 0.4488(3) 0.138(3) Uani 1 1 d . U . . .
H13E H 0.214301 0.749095 0.463696 0.166 Uiso 1 1 calc R U . . .
C14E C 0.1510(3) 0.6501(6) 0.4958(3) 0.149(3) Uani 1 1 d . U . . .
H14M H 0.132859 0.633449 0.473095 0.223 Uiso 1 1 calc R U . . .
H14N H 0.143760 0.624561 0.518249 0.223 Uiso 1 1 calc R U . . .
H14O H 0.178968 0.637791 0.493108 0.223 Uiso 1 1 calc R U . . .
C15E C 0.0953(3) 0.7829(7) 0.5107(4) 0.162(3) Uani 1 1 d . U . . .
H15E H 0.094916 0.839039 0.509146 0.194 Uiso 1 1 calc R U . . .
C16E C 0.0882(3) 0.7630(8) 0.5505(4) 0.185(3) Uani 1 1 d . U . . .
H16I H 0.109877 0.785442 0.569072 0.221 Uiso 1 1 calc R U . . .
H16J H 0.089690 0.707689 0.553629 0.221 Uiso 1 1 calc R U . . .
C17E C 0.0458(4) 0.7913(8) 0.5595(4) 0.197(4) Uani 1 1 d . U . . .
H17I H 0.041502 0.773209 0.584908 0.236 Uiso 1 1 calc R U . . .
H17J H 0.045153 0.846890 0.559623 0.236 Uiso 1 1 calc R U . . .
C18E C 0.0141(4) 0.7626(10) 0.5307(4) 0.204(4) Uani 1 1 d . U . . .
H18I H -0.012283 0.782067 0.535834 0.244 Uiso 1 1 calc R U . . .
H18J H 0.013363 0.707140 0.532624 0.244 Uiso 1 1 calc R U . . .
C19E C 0.0192(4) 0.7832(9) 0.4917(4) 0.196(4) Uani 1 1 d . U . . .
H19I H 0.017379 0.838484 0.488901 0.236 Uiso 1 1 calc R U . . .
H19J H -0.002997 0.760681 0.473651 0.236 Uiso 1 1 calc R U . . .
C20E C 0.0611(3) 0.7555(7) 0.4815(4) 0.175(3) Uani 1 1 d . U . . .
H20G H 0.061425 0.699903 0.480591 0.209 Uiso 1 1 calc R U . . .
H20H H 0.064586 0.774705 0.456095 0.209 Uiso 1 1 calc R U . . .
N1F N 0.2980(3) 0.7174(5) 0.6440(3) 0.145(3) Uani 1 1 d . U . . .
C2F C 0.3207(4) 0.7486(7) 0.6729(4) 0.162(3) Uani 1 1 d . U . . .
H2F H 0.311806 0.749043 0.696994 0.194 Uiso 1 1 calc R U . . .
C3F C 0.3574(4) 0.7809(8) 0.6692(4) 0.172(3) Uani 1 1 d . U . . .
H3F H 0.373294 0.804871 0.690135 0.206 Uiso 1 1 calc R U . . .
C4F C 0.3709(4) 0.7773(7) 0.6329(4) 0.166(3) Uani 1 1 d . U . . .
H4F H 0.395977 0.799478 0.629659 0.199 Uiso 1 1 calc R U . . .
C5F C 0.3470(3) 0.7406(7) 0.6015(4) 0.146(2) Uani 1 1 d . U . . .
C6F C 0.3106(3) 0.7110(6) 0.6085(4) 0.144(3) Uani 1 1 d . U . . .
H6F H 0.293775 0.685695 0.588600 0.173 Uiso 1 1 calc R U . . .
Si7F Si 0.36174(10) 0.7355(2) 0.55405(11) 0.1452(11) Uani 1 1 d . U . . .
N8F N 0.2880(3) 0.8301(6) 0.4626(3) 0.151(3) Uani 1 1 d . U . . .
C9F C 0.2794(3) 0.8974(8) 0.4754(4) 0.158(3) Uani 1 1 d . U . . .
H9F H 0.263358 0.930106 0.458164 0.190 Uiso 1 1 calc R U . . .
C10F C 0.2919(3) 0.9235(8) 0.5120(4) 0.167(3) Uani 1 1 d . U . . .
H10F H 0.285277 0.972294 0.519914 0.201 Uiso 1 1 calc R U . . .
C11F C 0.3151(4) 0.8731(8) 0.5363(4) 0.164(3) Uani 1 1 d . U . . .
H11F H 0.323966 0.887511 0.561967 0.197 Uiso 1 1 calc R U . . .
C12F C 0.3257(3) 0.8015(7) 0.5240(4) 0.148(3) Uani 1 1 d . U . . .
C13F C 0.3104(3) 0.7806(7) 0.4866(4) 0.143(3) Uani 1 1 d . U . . .
H13F H 0.315613 0.731633 0.477809 0.172 Uiso 1 1 calc R U . . .
C14F C 0.3521(3) 0.6390(6) 0.5368(3) 0.145(3) Uani 1 1 d . U . . .
H14P H 0.364866 0.631132 0.514015 0.217 Uiso 1 1 calc R U . . .
H14Q H 0.322919 0.630787 0.530479 0.217 Uiso 1 1 calc R U . . .
H14R H 0.363477 0.603415 0.556598 0.217 Uiso 1 1 calc R U . . .
C15F C 0.4148(3) 0.7716(7) 0.5532(4) 0.166(3) Uani 1 1 d . U . . .
H15F H 0.416845 0.822208 0.565638 0.199 Uiso 1 1 calc R U . . .
C16F C 0.4213(3) 0.7833(7) 0.5092(4) 0.177(3) Uani 1 1 d . U . . .
H16K H 0.416775 0.735203 0.495200 0.212 Uiso 1 1 calc R U . . .
H16L H 0.401766 0.820684 0.496736 0.212 Uiso 1 1 calc R U . . .
C17F C 0.4646(4) 0.8108(8) 0.5083(4) 0.192(4) Uani 1 1 d . U . . .
H17K H 0.469067 0.813966 0.481487 0.230 Uiso 1 1 calc R U . . .
H17L H 0.467283 0.862203 0.519051 0.230 Uiso 1 1 calc R U . . .
C18F C 0.4964(4) 0.7638(9) 0.5291(4) 0.200(4) Uani 1 1 d . U . . .
H18K H 0.523102 0.787368 0.528213 0.240 Uiso 1 1 calc R U . . .
H18L H 0.496278 0.713944 0.516781 0.240 Uiso 1 1 calc R U . . .
C19F C 0.4903(4) 0.7540(9) 0.5707(4) 0.198(4) Uani 1 1 d . U . . .
H19K H 0.494302 0.803258 0.583661 0.238 Uiso 1 1 calc R U . . .
H19L H 0.511272 0.719344 0.583334 0.238 Uiso 1 1 calc R U . . .
C20F C 0.4457(3) 0.7213(8) 0.5762(4) 0.182(3) Uani 1 1 d . U . . .
H20I H 0.442555 0.668863 0.566904 0.218 Uiso 1 1 calc R U . . .
H20J H 0.442402 0.722277 0.603350 0.218 Uiso 1 1 calc R U . . .
N1G N 0.3270(3) 0.7848(6) 0.4016(3) 0.145(3) Uani 1 1 d . U . . .
C2G C 0.3523(4) 0.8404(8) 0.4102(3) 0.155(3) Uani 1 1 d . U . . .
H2G H 0.342200 0.886161 0.418826 0.186 Uiso 1 1 calc R U . . .
C3G C 0.3930(4) 0.8358(8) 0.4073(3) 0.162(3) Uani 1 1 d . U . . .
H3G H 0.410807 0.876382 0.414960 0.195 Uiso 1 1 calc R U . . .
C4G C 0.4064(4) 0.7717(8) 0.3931(4) 0.166(3) Uani 1 1 d . U . . .
H4G H 0.434026 0.767754 0.389901 0.199 Uiso 1 1 calc R U . . .
C5G C 0.3811(4) 0.7126(8) 0.3835(4) 0.160(3) Uani 1 1 d . U . . .
C6G C 0.3391(4) 0.7201(7) 0.3894(3) 0.149(3) Uani 1 1 d . U . . .
H6G H 0.320832 0.679115 0.384557 0.178 Uiso 1 1 calc R U . . .
Si7G Si 0.40013(11) 0.6178(2) 0.36660(12) 0.1676(13) Uani 1 1 d . U . . .
N8G N 0.3044(3) 0.4713(6) 0.3381(3) 0.166(3) Uani 1 1 d . U . . .
C9G C 0.2968(4) 0.4766(9) 0.3022(4) 0.182(3) Uani 1 1 d . U . . .
H9G H 0.276003 0.446997 0.288189 0.219 Uiso 1 1 calc R U . . .
C10G C 0.3203(4) 0.5285(9) 0.2826(4) 0.192(3) Uani 1 1 d . U . . .
H10G H 0.315222 0.531714 0.255604 0.230 Uiso 1 1 calc R U . . .
C11G C 0.3499(4) 0.5731(8) 0.3028(4) 0.184(3) Uani 1 1 d . U . . .
H11G H 0.364637 0.609082 0.290648 0.221 Uiso 1 1 calc R U . . .
C12G C 0.3567(4) 0.5623(8) 0.3415(4) 0.162(3) Uani 1 1 d . U . . .
C13G C 0.3343(4) 0.5125(8) 0.3584(4) 0.161(3) Uani 1 1 d . U . . .
H13G H 0.339725 0.506315 0.385246 0.193 Uiso 1 1 calc R U . . .
C14G C 0.4368(3) 0.6401(8) 0.3335(4) 0.188(4) Uani 1 1 d . U . . .
H14S H 0.422220 0.646576 0.307672 0.283 Uiso 1 1 calc R U . . .
H14T H 0.456263 0.598785 0.333740 0.283 Uiso 1 1 calc R U . . .
H14U H 0.451284 0.686573 0.341693 0.283 Uiso 1 1 calc R U . . .
C15G C 0.4258(4) 0.5666(9) 0.4094(4) 0.198(3) Uani 1 1 d . U . . .
H15G H 0.450127 0.597891 0.418650 0.237 Uiso 1 1 calc R U . . .
C16G C 0.4426(4) 0.4921(9) 0.4015(4) 0.215(4) Uani 1 1 d . U . . .
H16M H 0.456388 0.496141 0.378846 0.258 Uiso 1 1 calc R U . . .
H16N H 0.420053 0.455852 0.395476 0.258 Uiso 1 1 calc R U . . .
C17G C 0.4727(5) 0.4615(9) 0.4351(4) 0.226(4) Uani 1 1 d . U . . .
H17M H 0.482033 0.410464 0.429441 0.272 Uiso 1 1 calc R U . . .
H17N H 0.496579 0.494898 0.440591 0.272 Uiso 1 1 calc R U . . .
C18G C 0.4512(5) 0.4597(10) 0.4660(5) 0.230(4) Uani 1 1 d . U . . .
H18M H 0.468672 0.437184 0.488113 0.276 Uiso 1 1 calc R U . . .
H18N H 0.427448 0.426399 0.459505 0.276 Uiso 1 1 calc R U . . .
C19G C 0.4365(4) 0.5361(10) 0.4779(5) 0.227(4) Uani 1 1 d . U . . .
H19M H 0.459120 0.572411 0.482808 0.272 Uiso 1 1 calc R U . . .
H19N H 0.423270 0.531818 0.500836 0.272 Uiso 1 1 calc R U . . .
C20G C 0.4051(4) 0.5600(9) 0.4418(4) 0.218(4) Uani 1 1 d . U . . .
H20K H 0.383454 0.521781 0.436750 0.261 Uiso 1 1 calc R U . . .
H20L H 0.392534 0.608675 0.446691 0.261 Uiso 1 1 calc R U . . .
N1H N 0.2486(3) 0.7593(6) 0.3552(3) 0.153(3) Uani 1 1 d . U . . .
C2H C 0.2667(4) 0.7784(8) 0.3269(4) 0.167(3) Uani 1 1 d . U . . .
H2H H 0.288934 0.812086 0.331327 0.200 Uiso 1 1 calc R U . . .
C3H C 0.2551(4) 0.7520(8) 0.2909(4) 0.174(3) Uani 1 1 d . U . . .
H3H H 0.269516 0.764713 0.270742 0.208 Uiso 1 1 calc R U . . .
C4H C 0.2213(4) 0.7056(8) 0.2849(4) 0.170(3) Uani 1 1 d . U . . .
H4H H 0.212257 0.688452 0.259730 0.204 Uiso 1 1 calc R U . . .
C5H C 0.2006(4) 0.6837(8) 0.3127(4) 0.160(3) Uani 1 1 d . U . . .
C6H C 0.2164(4) 0.7156(7) 0.3467(4) 0.154(3) Uani 1 1 d . U . . .
H6H H 0.202158 0.704922 0.367276 0.185 Uiso 1 1 calc R U . . .
Si7H Si 0.15487(11) 0.6243(2) 0.30429(12) 0.1695(13) Uani 1 1 d . U . . .
N8H N 0.2198(3) 0.4293(7) 0.3322(3) 0.155(3) Uani 1 1 d . U . . .
C9H C 0.1975(4) 0.3764(8) 0.3116(4) 0.163(3) Uani 1 1 d . U . . .
H9H H 0.207726 0.326810 0.310635 0.196 Uiso 1 1 calc R U . . .
C10H C 0.1604(4) 0.3933(8) 0.2922(4) 0.171(3) Uani 1 1 d . U . . .
H10H H 0.142961 0.354912 0.280643 0.206 Uiso 1 1 calc R U . . .
C11H C 0.1488(4) 0.4674(9) 0.2898(4) 0.173(3) Uani 1 1 d . U . . .
H11H H 0.123584 0.479112 0.274893 0.208 Uiso 1 1 calc R U . . .
C12H C 0.1714(4) 0.5267(8) 0.3076(4) 0.160(3) Uani 1 1 d . U . . .
C13H C 0.2070(4) 0.4999(8) 0.3287(3) 0.153(3) Uani 1 1 d . U . . .
H13H H 0.224153 0.536633 0.342116 0.184 Uiso 1 1 calc R U . . .
C14H C 0.1266(4) 0.6495(8) 0.2548(4) 0.207(5) Uani 1 1 d . U . . .
H14V H 0.097394 0.649558 0.255415 0.311 Uiso 1 1 calc R U . . .
H14W H 0.132899 0.612327 0.236219 0.311 Uiso 1 1 calc R U . . .
H14$ H 0.135006 0.699501 0.247447 0.311 Uiso 1 1 calc R U . . .
C15H C 0.1230(4) 0.6372(9) 0.3418(5) 0.205(3) Uani 1 1 d . U . . .
H15H H 0.140436 0.633298 0.367175 0.247 Uiso 1 1 calc R U . . .
C16H C 0.0890(4) 0.5844(9) 0.3409(5) 0.235(4) Uani 1 1 d . U . . .
H16O H 0.099758 0.532530 0.343216 0.283 Uiso 1 1 calc R U . . .
H16P H 0.071411 0.588713 0.316022 0.283 Uiso 1 1 calc R U . . .
C17H C 0.0630(5) 0.5984(10) 0.3732(5) 0.245(4) Uani 1 1 d . U . . .
H17O H 0.041830 0.559330 0.372244 0.294 Uiso 1 1 calc R U . . .
H17P H 0.080389 0.595286 0.398305 0.294 Uiso 1 1 calc R U . . .
C18H C 0.0434(5) 0.6756(10) 0.3685(5) 0.246(4) Uani 1 1 d . U . . .
H18O H 0.025511 0.684006 0.387810 0.295 Uiso 1 1 calc R U . . .
H18P H 0.027321 0.680912 0.342856 0.295 Uiso 1 1 calc R U . . .
C19H C 0.0790(5) 0.7315(10) 0.3738(5) 0.245(4) Uani 1 1 d . U . . .
H19O H 0.096043 0.723939 0.398729 0.294 Uiso 1 1 calc R U . . .
H19P H 0.068915 0.783960 0.372284 0.294 Uiso 1 1 calc R U . . .
C20H C 0.1055(4) 0.7132(9) 0.3378(5) 0.234(4) Uani 1 1 d . U . . .
H20M H 0.087418 0.717407 0.313183 0.281 Uiso 1 1 calc R U . . .
H20N H 0.127403 0.750702 0.338126 0.281 Uiso 1 1 calc R U . . .
Cl1K Cl 0.2599(3) 0.5750(6) 0.4341(3) 0.174(2) Uani 0.5 1 d D U P A 1
O2K O 0.2818(4) 0.5885(11) 0.4007(4) 0.195(4) Uani 0.5 1 d D U P A 1
O3K O 0.2155(3) 0.5746(9) 0.4205(4) 0.187(4) Uani 0.5 1 d D U P A 1
O4K O 0.2732(5) 0.5025(7) 0.4529(5) 0.197(4) Uani 0.5 1 d D U P A 1
O5K O 0.2695(5) 0.6373(8) 0.4624(5) 0.189(4) Uani 0.5 1 d D U P A 1
Cl1L Cl 0.2419(5) 0.5112(9) 0.5772(5) 0.177(2) Uani 0.5 1 d D U P B 1
O2L O 0.2283(6) 0.4699(11) 0.5429(5) 0.200(5) Uani 0.5 1 d D U P B 1
O3L O 0.2238(6) 0.4878(13) 0.6109(5) 0.196(5) Uani 0.5 1 d D U P B 1
O4L O 0.2351(6) 0.5904(10) 0.5724(7) 0.203(5) Uani 0.5 1 d D U P B 1
O5L O 0.2854(4) 0.5006(9) 0.5903(4) 0.180(4) Uani 0.5 1 d D U P B 1
Cl1M Cl 0.1441(5) 0.9007(11) 0.2746(5) 0.240(3) Uani 0.5 1 d D U P C 1
O2M O 0.1698(7) 0.9214(14) 0.3082(6) 0.261(5) Uani 0.5 1 d D U P C 1
O3M O 0.1439(8) 0.9499(13) 0.2402(6) 0.266(5) Uani 0.5 1 d D U P C 1
O4M O 0.1580(7) 0.8354(12) 0.2553(6) 0.255(5) Uani 0.5 1 d D U P C 1
O5M O 0.1032(6) 0.8861(15) 0.2813(7) 0.269(5) Uani 0.5 1 d D U P C 1
Cl1O Cl 0.2870(6) 0.2486(9) 0.2799(5) 0.250(3) Uani 0.5 1 d D U P D 1
O2O O 0.3272(6) 0.2790(14) 0.2781(7) 0.266(5) Uani 0.5 1 d D U P D 1
O3O O 0.2773(7) 0.2615(14) 0.3191(5) 0.253(5) Uani 0.5 1 d D U P D 1
O4O O 0.2574(7) 0.2906(12) 0.2569(6) 0.260(5) Uani 0.5 1 d D U P D 1
O5O O 0.2858(8) 0.1691(10) 0.2705(7) 0.261(5) Uani 0.5 1 d D U P D 1
Cl1P Cl 0.3689(5) 0.6941(9) 0.7730(4) 0.243(4) Uani 0.5 1 d D U P E 1
O2P O 0.3311(6) 0.6639(14) 0.7534(6) 0.257(5) Uani 0.5 1 d D U P E 1
O3P O 0.3788(7) 0.7679(12) 0.7566(7) 0.280(6) Uani 0.5 1 d D U P E 1
O4P O 0.4035(6) 0.6571(14) 0.7626(7) 0.273(5) Uani 0.5 1 d D U P E 1
O5P O 0.3668(8) 0.6939(16) 0.8130(5) 0.262(5) Uani 0.5 1 d D U P E 1
Cl1Q Cl 0.2305(6) 0.9064(13) 0.6980(7) 0.223(5) Uani 0.25 1 d D U P F 1
O2Q O 0.2315(11) 0.8267(14) 0.6994(10) 0.213(6) Uani 0.25 1 d D U P F 1
O3Q O 0.1982(10) 0.946(2) 0.6713(10) 0.232(7) Uani 0.25 1 d D U P F 1
O4Q O 0.2684(8) 0.933(2) 0.6888(10) 0.222(6) Uani 0.25 1 d D U P F 1
O5Q O 0.2255(11) 0.936(2) 0.7356(7) 0.222(7) Uani 0.25 1 d D U P F 1
Cl6K Cl 0.2653(3) 0.5761(7) 0.4342(3) 0.181(2) Uani 0.5 1 d D U P G 2
O7K O 0.2588(5) 0.5956(11) 0.3923(3) 0.198(4) Uani 0.5 1 d D U P G 2
O8K O 0.2518(5) 0.4988(7) 0.4411(5) 0.199(4) Uani 0.5 1 d D U P G 2
O9K O 0.2465(5) 0.6325(9) 0.4571(5) 0.200(5) Uani 0.5 1 d D U P G 2
O10K O 0.3112(3) 0.5790(9) 0.4464(4) 0.206(4) Uani 0.5 1 d D U P G 2
Cl6L Cl 0.2387(5) 0.5152(10) 0.5780(5) 0.179(3) Uani 0.5 1 d D U P H 2
O7L O 0.2452(6) 0.4453(10) 0.5571(6) 0.201(5) Uani 0.5 1 d D U P H 2
O8L O 0.2390(6) 0.5086(13) 0.6185(5) 0.201(5) Uani 0.5 1 d D U P H 2
O9L O 0.2547(6) 0.5875(11) 0.5636(6) 0.201(5) Uani 0.5 1 d D U P H 2
O10L O 0.1940(5) 0.5277(10) 0.5663(5) 0.203(4) Uani 0.5 1 d D U P H 2
Cl6M Cl 0.1445(5) 0.8988(11) 0.2809(5) 0.237(3) Uani 0.5 1 d D U P I 2
O7M O 0.1874(6) 0.8767(13) 0.2979(7) 0.253(5) Uani 0.5 1 d D U P I 2
O8M O 0.1210(7) 0.9185(14) 0.3101(6) 0.262(5) Uani 0.5 1 d D U P I 2
O9M O 0.1256(8) 0.8463(13) 0.2499(6) 0.267(5) Uani 0.5 1 d D U P I 2
O10M O 0.1459(8) 0.9743(11) 0.2642(6) 0.260(5) Uani 0.5 1 d D U P I 2
Cl6O Cl 0.2820(6) 0.2382(9) 0.2827(5) 0.247(3) Uani 0.5 1 d D U P J 2
O7O O 0.2950(8) 0.3178(10) 0.2877(7) 0.266(5) Uani 0.5 1 d D U P J 2
O8O O 0.2805(7) 0.2046(14) 0.2455(5) 0.262(5) Uani 0.5 1 d D U P J 2
O9O O 0.2482(6) 0.2111(13) 0.3019(7) 0.272(5) Uani 0.5 1 d D U P J 2
O10O O 0.3186(7) 0.1954(13) 0.2987(7) 0.278(5) Uani 0.5 1 d D U P J 2
Cl6P Cl 0.3695(5) 0.6716(9) 0.7829(4) 0.240(4) Uani 0.5 1 d D U P K 2
O7P O 0.3475(7) 0.6205(12) 0.8070(7) 0.275(5) Uani 0.5 1 d D U P K 2
O8P O 0.3593(8) 0.6554(15) 0.7429(5) 0.275(5) Uani 0.5 1 d D U P K 2
O9P O 0.4141(5) 0.6721(14) 0.8001(7) 0.273(5) Uani 0.5 1 d D U P K 2
O10P O 0.3549(7) 0.7501(11) 0.7848(7) 0.258(5) Uani 0.5 1 d D U P K 2
Cl6Q Cl 0.2242(6) 0.9338(12) 0.6963(6) 0.221(5) Uani 0.25 1 d D U P L 2
O7Q O 0.2228(11) 0.9897(18) 0.7269(9) 0.225(7) Uani 0.25 1 d D U P L 2
O8Q O 0.1843(8) 0.899(2) 0.6850(11) 0.231(7) Uani 0.25 1 d D U P L 2
O9Q O 0.2568(10) 0.875(2) 0.7016(11) 0.219(6) Uani 0.25 1 d D U P L 2
O10Q O 0.2256(12) 0.9823(18) 0.6624(8) 0.229(6) Uani 0.25 1 d D U P L 2
Cl1N Cl 0.1623(3) 1.0445(5) 0.4835(3) 0.153(3) Uani 0.375 1 d D U P . .
O2N O 0.1999(5) 1.0224(9) 0.4782(6) 0.168(5) Uani 0.375 1 d D U P . .
O3N O 0.1302(5) 0.9936(9) 0.4945(5) 0.158(5) Uani 0.375 1 d D U P . .
O4N O 0.1591(6) 1.1083(11) 0.5049(6) 0.202(6) Uani 0.375 1 d D U P . .
O5N O 0.1416(6) 1.0764(12) 0.4453(5) 0.216(7) Uani 0.375 1 d D U P . .
Cl6N Cl 0.3186(6) 0.0171(12) 0.6269(6) 0.142(6) Uani 0.125 1 d D U P . .
O7N O 0.3444(11) 0.048(2) 0.6003(10) 0.138(9) Uani 0.125 1 d D U P . .
O8N O 0.2767(8) 0.035(2) 0.6123(11) 0.122(9) Uani 0.125 1 d D U P . .
O9N O 0.3302(12) 0.027(2) 0.6686(7) 0.142(9) Uani 0.125 1 d D U P . .
O10N O 0.3213(12) -0.0653(13) 0.6236(11) 0.134(9) Uani 0.125 1 d D U P . .

loop_
_atom_site_aniso_label
_atom_site_aniso_U_11
_atom_site_aniso_U_22
_atom_site_aniso_U_33
_atom_site_aniso_U_23
_atom_site_aniso_U_13
_atom_site_aniso_U_12
Pd1 0.1021(6) 0.1567(9) 0.1687(9) -0.0029(7) 0.0186(5) 0.0009(5)
Pd2 0.1069(7) 0.1537(9) 0.1590(8) -0.0041(7) 0.0222(5) 0.0012(5)
Pd3 0.1128(7) 0.1548(9) 0.1733(9) 0.0157(7) 0.0255(6) 0.0092(6)
Pd4 0.1115(7) 0.1638(9) 0.1735(9) -0.0026(7) 0.0263(6) 0.0130(6)
N1A 0.109(5) 0.133(7) 0.175(6) 0.008(5) 0.016(4) 0.009(5)
C2A 0.127(6) 0.138(7) 0.193(7) -0.006(6) 0.009(5) 0.005(6)
C3A 0.134(7) 0.149(6) 0.210(8) 0.001(7) -0.004(6) 0.014(6)
C4A 0.130(6) 0.159(6) 0.202(8) 0.004(7) -0.009(6) 0.007(6)
C5A 0.119(6) 0.147(5) 0.187(6) 0.006(5) 0.008(5) 0.002(5)
C6A 0.106(6) 0.136(6) 0.180(7) 0.007(6) 0.020(5) 0.002(5)
Si7A 0.117(2) 0.165(3) 0.190(3) -0.002(3) 0.009(2) -0.003(2)
N8A 0.113(5) 0.155(5) 0.145(5) -0.007(4) 0.034(4) -0.003(4)
C9A 0.132(6) 0.160(7) 0.155(7) 0.002(5) 0.038(5) 0.008(6)
C10A 0.146(7) 0.183(8) 0.161(7) 0.019(6) 0.038(6) 0.009(6)
C11A 0.131(7) 0.177(7) 0.178(7) 0.025(6) 0.022(5) 0.007(6)
C12A 0.107(5) 0.160(6) 0.168(6) 0.008(5) 0.015(4) -0.006(4)
C13A 0.104(6) 0.149(6) 0.147(6) -0.009(5) 0.023(5) -0.009(4)
C14A 0.152(9) 0.204(11) 0.204(8) -0.015(8) -0.020(7) 0.024(8)
C15A 0.131(6) 0.173(7) 0.239(7) -0.005(6) 0.043(5) -0.002(5)
C16A 0.165(8) 0.199(8) 0.261(8) -0.012(7) 0.066(6) -0.006(6)
C17A 0.177(8) 0.209(9) 0.264(9) 0.002(8) 0.074(6) -0.006(7)
C18A 0.167(9) 0.208(9) 0.280(9) 0.010(8) 0.057(7) -0.004(6)
C19A 0.173(9) 0.203(9) 0.284(9) 0.005(7) 0.069(7) -0.013(6)
C20A 0.168(8) 0.189(8) 0.266(9) 0.002(7) 0.056(6) -0.012(6)
N1B 0.120(5) 0.174(7) 0.163(6) 0.008(6) 0.028(5) 0.007(5)
C2B 0.141(7) 0.190(8) 0.174(7) 0.017(7) 0.041(6) 0.017(6)
C3B 0.166(8) 0.213(8) 0.170(7) 0.012(7) 0.039(6) 0.023(6)
C4B 0.161(7) 0.204(8) 0.170(7) 0.002(7) 0.036(6) 0.022(6)
C5B 0.124(5) 0.170(6) 0.167(6) -0.003(6) 0.036(5) 0.001(4)
C6B 0.113(6) 0.168(7) 0.161(6) 0.005(6) 0.032(5) 0.001(5)
Si7B 0.101(2) 0.183(3) 0.175(3) -0.014(3) 0.0218(19) -0.002(2)
N8B 0.118(4) 0.149(7) 0.168(6) -0.010(6) 0.038(4) 0.008(4)
C9B 0.119(6) 0.148(7) 0.181(7) -0.007(6) 0.032(6) 0.015(5)
C10B 0.117(6) 0.163(6) 0.202(7) -0.010(7) 0.029(6) 0.023(6)
C11B 0.110(6) 0.168(6) 0.201(7) -0.021(7) 0.030(6) 0.017(5)
C12B 0.103(5) 0.162(5) 0.179(6) -0.014(5) 0.030(5) 0.013(4)
C13B 0.112(5) 0.149(6) 0.175(6) -0.016(6) 0.038(5) 0.009(5)
C14B 0.100(7) 0.195(10) 0.187(8) -0.010(8) 0.032(6) 0.000(6)
C15B 0.136(6) 0.209(7) 0.178(5) -0.018(6) 0.021(4) -0.021(5)
C16B 0.172(8) 0.226(8) 0.197(7) -0.019(7) -0.002(6) -0.040(6)
C17B 0.188(9) 0.246(9) 0.214(9) -0.017(8) -0.006(6) -0.045(7)
C18B 0.192(9) 0.253(9) 0.201(8) -0.029(9) 0.000(7) -0.025(7)
C19B 0.174(8) 0.253(9) 0.187(7) -0.016(8) 0.009(6) -0.024(7)
C20B 0.150(7) 0.240(8) 0.181(6) -0.009(8) 0.013(5) -0.024(6)
N1C 0.108(5) 0.155(7) 0.183(6) -0.011(5) 0.022(4) 0.009(5)
C2C 0.118(6) 0.156(8) 0.199(8) -0.015(6) 0.038(5) -0.005(6)
C3C 0.124(7) 0.162(7) 0.195(8) -0.020(6) 0.036(6) 0.003(5)
C4C 0.110(6) 0.163(7) 0.192(7) -0.017(6) 0.032(6) 0.007(5)
C5C 0.099(5) 0.157(6) 0.185(6) -0.011(5) 0.021(4) 0.014(5)
C6C 0.098(6) 0.152(7) 0.181(7) -0.012(6) 0.022(5) 0.003(5)
Si7C 0.102(2) 0.165(3) 0.182(3) -0.007(2) 0.024(2) 0.009(2)
N8C 0.112(5) 0.168(6) 0.168(6) -0.030(6) 0.026(5) 0.025(4)
C9C 0.135(7) 0.184(8) 0.170(7) -0.027(6) 0.021(6) 0.029(5)
C10C 0.128(6) 0.195(8) 0.188(7) -0.031(7) 0.027(7) 0.038(5)
C11C 0.120(6) 0.190(7) 0.177(6) -0.023(7) 0.023(6) 0.028(5)
C12C 0.105(5) 0.166(6) 0.180(5) -0.020(5) 0.025(4) 0.015(5)
C13C 0.109(6) 0.158(7) 0.166(6) -0.020(6) 0.026(5) 0.014(5)
C14C 0.116(8) 0.177(7) 0.208(10) -0.044(7) 0.045(7) -0.009(6)
C15C 0.106(4) 0.209(6) 0.200(6) 0.011(6) 0.011(5) 0.001(5)
C16C 0.113(5) 0.234(8) 0.219(8) 0.021(7) 0.006(6) 0.005(6)
C17C 0.118(6) 0.257(9) 0.226(8) 0.034(8) 0.000(7) 0.007(6)
C18C 0.131(6) 0.271(9) 0.213(8) 0.018(8) 0.006(8) 0.014(7)
C19C 0.124(7) 0.261(9) 0.207(7) 0.026(7) -0.001(7) 0.018(6)
C20C 0.119(6) 0.246(8) 0.210(7) 0.020(7) 0.012(6) 0.012(6)
N1D 0.094(4) 0.157(7) 0.176(6) 0.003(5) 0.017(5) -0.011(4)
C2D 0.111(6) 0.171(7) 0.187(7) 0.014(6) 0.009(5) -0.007(6)
C3D 0.116(6) 0.166(7) 0.192(8) 0.006(6) 0.002(6) -0.022(6)
C4D 0.113(6) 0.158(7) 0.178(7) 0.001(6) 0.010(6) -0.012(5)
C5D 0.096(5) 0.162(6) 0.180(5) -0.005(5) 0.018(4) 0.001(5)
C6D 0.096(5) 0.150(7) 0.173(6) -0.001(6) 0.023(5) 0.003(5)
Si7D 0.102(2) 0.159(3) 0.175(3) -0.004(2) 0.0203(19) 0.006(2)
N8D 0.123(5) 0.151(6) 0.168(6) 0.001(5) 0.016(4) 0.023(5)
C9D 0.131(6) 0.149(7) 0.175(7) -0.007(6) 0.025(5) 0.021(6)
C10D 0.131(7) 0.148(7) 0.188(8) 0.001(6) 0.028(6) 0.019(6)
C11D 0.119(6) 0.153(6) 0.197(7) 0.009(6) 0.027(5) 0.015(5)
C12D 0.106(5) 0.150(6) 0.179(6) -0.003(5) 0.015(4) 0.011(5)
C13D 0.110(6) 0.147(6) 0.167(7) 0.001(6) 0.018(4) 0.019(5)
C14D 0.116(7) 0.158(6) 0.199(10) -0.001(6) 0.036(7) 0.031(6)
C15D 0.106(5) 0.232(7) 0.182(6) 0.007(6) 0.018(5) 0.005(5)
C16D 0.128(6) 0.282(9) 0.192(6) 0.022(8) 0.016(5) 0.002(7)
C17D 0.139(7) 0.312(9) 0.196(7) 0.026(8) 0.009(6) 0.009(7)
C18D 0.139(7) 0.316(10) 0.205(8) 0.034(9) 0.008(7) 0.019(7)
C19D 0.130(6) 0.308(9) 0.206(8) 0.007(9) 0.010(6) 0.014(7)
C20D 0.117(6) 0.271(9) 0.202(7) -0.010(7) 0.018(6) 0.010(7)
N1E 0.122(5) 0.130(6) 0.164(6) -0.006(5) 0.045(4) 0.012(5)
C2E 0.132(6) 0.139(7) 0.171(7) 0.003(6) 0.028(6) 0.002(6)
C3E 0.145(7) 0.131(7) 0.181(8) 0.006(6) 0.019(6) -0.002(6)
C4E 0.128(6) 0.135(6) 0.176(7) 0.013(6) 0.018(5) 0.010(5)
C5E 0.111(5) 0.136(6) 0.163(5) 0.000(5) 0.029(4) 0.014(5)
C6E 0.110(6) 0.130(6) 0.161(6) 0.009(5) 0.041(5) 0.000(5)
Si7E 0.107(2) 0.149(3) 0.171(3) -0.001(2) 0.0245(19) 0.0071(19)
N8E 0.119(5) 0.143(7) 0.162(7) 0.018(5) 0.022(4) 0.009(4)
C9E 0.129(6) 0.159(7) 0.170(7) 0.025(6) 0.027(6) 0.013(6)
C10E 0.126(6) 0.163(7) 0.174(7) 0.026(6) 0.025(6) 0.019(6)
C11E 0.119(6) 0.164(7) 0.176(7) 0.015(5) 0.030(6) 0.015(5)
C12E 0.108(5) 0.137(6) 0.163(5) 0.006(5) 0.022(4) 0.006(5)
C13E 0.112(5) 0.138(6) 0.163(7) 0.016(5) 0.014(5) 0.003(5)
C14E 0.150(8) 0.143(6) 0.158(9) 0.002(6) 0.037(7) -0.003(6)
C15E 0.109(4) 0.190(6) 0.189(6) 0.003(6) 0.028(4) 0.005(5)
C16E 0.123(6) 0.233(8) 0.200(7) -0.001(7) 0.032(5) -0.007(6)
C17E 0.130(7) 0.255(9) 0.210(8) -0.008(8) 0.041(6) -0.009(7)
C18E 0.125(6) 0.260(9) 0.228(9) -0.001(8) 0.033(7) -0.009(7)
C19E 0.119(6) 0.244(8) 0.223(8) -0.004(8) 0.017(7) 0.003(7)
C20E 0.105(5) 0.211(8) 0.205(7) -0.006(7) 0.015(6) 0.006(6)
N1F 0.115(5) 0.151(6) 0.167(7) -0.004(6) 0.016(4) -0.016(4)
C2F 0.121(6) 0.191(8) 0.172(7) -0.015(7) 0.018(6) -0.026(6)
C3F 0.130(6) 0.205(8) 0.178(7) -0.021(7) 0.016(6) -0.029(6)
C4F 0.121(6) 0.192(7) 0.184(6) -0.013(7) 0.020(6) -0.022(6)
C5F 0.108(5) 0.160(6) 0.170(5) -0.007(5) 0.017(4) -0.005(5)
C6F 0.114(6) 0.151(6) 0.166(7) 0.006(6) 0.017(5) -0.009(5)
Si7F 0.111(2) 0.150(3) 0.176(3) 0.002(2) 0.026(2) 0.0024(19)
N8F 0.123(5) 0.155(7) 0.176(5) -0.010(5) 0.021(4) 0.019(5)
C9F 0.125(6) 0.157(7) 0.193(7) -0.012(6) 0.025(6) 0.036(6)
C10F 0.140(7) 0.157(7) 0.200(8) -0.025(6) 0.011(7) 0.028(6)
C11F 0.143(7) 0.154(7) 0.193(7) -0.028(6) 0.015(6) 0.014(6)
C12F 0.119(5) 0.150(6) 0.176(5) -0.011(5) 0.023(5) 0.007(5)
C13F 0.119(6) 0.147(7) 0.167(6) -0.014(6) 0.033(5) 0.020(5)
C14F 0.138(8) 0.149(6) 0.146(8) 0.015(6) 0.018(7) 0.018(6)
C15F 0.113(4) 0.180(6) 0.205(6) 0.005(6) 0.031(5) 0.009(5)
C16F 0.128(6) 0.198(8) 0.211(7) 0.013(7) 0.048(6) 0.000(6)
C17F 0.129(7) 0.224(9) 0.231(8) 0.018(7) 0.054(7) 0.009(6)
C18F 0.127(6) 0.237(9) 0.239(9) 0.022(8) 0.039(7) 0.004(6)
C19F 0.123(6) 0.227(8) 0.243(8) 0.007(8) 0.019(7) 0.006(6)
C20F 0.119(5) 0.203(8) 0.221(8) 0.016(7) 0.016(6) 0.007(6)
N1G 0.122(5) 0.147(7) 0.168(6) 0.009(6) 0.029(4) 0.001(5)
C2G 0.129(6) 0.165(7) 0.172(7) 0.007(6) 0.026(6) -0.005(6)
C3G 0.132(6) 0.177(7) 0.183(7) 0.002(6) 0.039(6) -0.015(7)
C4G 0.127(6) 0.181(7) 0.193(7) 0.010(7) 0.032(6) -0.007(6)
C5G 0.130(5) 0.170(5) 0.183(6) 0.009(5) 0.030(5) 0.004(5)
C6G 0.123(5) 0.154(7) 0.170(7) 0.009(6) 0.026(5) 0.008(5)
Si7G 0.119(2) 0.189(3) 0.198(3) 0.004(3) 0.033(2) 0.015(2)
N8G 0.141(6) 0.195(7) 0.163(7) 0.002(6) 0.027(6) 0.001(5)
C9G 0.150(7) 0.216(8) 0.179(7) 0.015(7) 0.022(7) -0.014(6)
C10G 0.158(8) 0.229(9) 0.189(7) 0.018(7) 0.027(6) -0.020(6)
C11G 0.134(7) 0.227(8) 0.193(7) 0.010(7) 0.029(6) -0.010(6)
C12G 0.116(5) 0.191(6) 0.186(6) -0.001(6) 0.042(5) 0.015(4)
C13G 0.119(6) 0.187(7) 0.181(7) -0.006(6) 0.034(6) 0.009(5)
C14G 0.112(7) 0.229(12) 0.229(10) -0.015(8) 0.041(6) -0.007(7)
C15G 0.163(7) 0.208(7) 0.222(6) 0.016(6) 0.030(5) 0.038(6)
C16G 0.187(8) 0.223(8) 0.237(8) 0.027(7) 0.037(6) 0.053(7)
C17G 0.202(9) 0.231(9) 0.248(10) 0.040(8) 0.037(7) 0.057(7)
C18G 0.213(9) 0.230(9) 0.245(9) 0.049(9) 0.033(7) 0.050(8)
C19G 0.209(9) 0.236(9) 0.238(8) 0.042(9) 0.041(7) 0.050(8)
C20G 0.191(8) 0.235(8) 0.228(8) 0.029(8) 0.034(6) 0.044(7)
N1H 0.118(6) 0.174(7) 0.170(5) 0.004(5) 0.034(5) 0.006(5)
C2H 0.138(7) 0.192(8) 0.172(6) 0.011(7) 0.029(6) -0.006(6)
C3H 0.153(7) 0.201(8) 0.166(6) 0.016(7) 0.020(7) -0.011(6)
C4H 0.144(7) 0.198(8) 0.164(7) 0.009(7) 0.012(6) 0.002(6)
C5H 0.128(5) 0.176(6) 0.172(6) 0.004(6) 0.018(5) 0.011(4)
C6H 0.118(6) 0.174(7) 0.172(6) 0.007(6) 0.026(5) 0.007(5)
Si7H 0.128(3) 0.182(3) 0.191(3) -0.001(3) 0.000(2) 0.014(2)
N8H 0.132(5) 0.155(7) 0.176(6) 0.005(6) 0.020(4) 0.005(5)
C9H 0.150(7) 0.163(7) 0.172(8) -0.013(6) 0.010(6) 0.013(6)
C10H 0.155(7) 0.168(7) 0.184(7) -0.011(7) 0.002(6) 0.008(7)
C11H 0.151(7) 0.174(7) 0.188(7) -0.002(7) 0.005(6) 0.013(6)
C12H 0.132(6) 0.168(5) 0.171(6) -0.004(5) 0.000(5) 0.006(5)
C13H 0.132(6) 0.149(7) 0.178(7) 0.004(6) 0.022(5) 0.001(5)
C14H 0.165(10) 0.207(11) 0.229(8) 0.017(9) -0.038(7) 0.018(9)
C15H 0.143(6) 0.208(7) 0.270(7) -0.026(7) 0.048(5) 0.000(5)
C16H 0.173(8) 0.234(8) 0.312(9) -0.029(8) 0.078(6) -0.006(7)
C17H 0.193(9) 0.241(9) 0.318(10) -0.023(10) 0.093(7) -0.002(7)
C18H 0.190(9) 0.243(10) 0.319(10) -0.031(9) 0.081(8) 0.004(7)
C19H 0.194(9) 0.239(9) 0.317(10) -0.032(9) 0.083(8) 0.009(7)
C20H 0.175(8) 0.233(8) 0.306(9) -0.020(8) 0.071(7) 0.007(6)
Cl1K 0.150(4) 0.176(4) 0.198(5) 0.002(4) 0.032(4) 0.002(4)
O2K 0.160(8) 0.221(9) 0.206(8) 0.000(7) 0.033(7) -0.003(8)
O3K 0.158(6) 0.194(8) 0.209(8) 0.011(7) 0.030(6) -0.005(7)
O4K 0.176(9) 0.191(7) 0.212(9) 0.003(7) -0.012(8) -0.009(7)
O5K 0.156(8) 0.196(7) 0.213(8) -0.007(7) 0.021(7) 0.008(8)
Cl1L 0.170(4) 0.172(5) 0.192(5) -0.007(4) 0.036(4) 0.005(4)
O2L 0.199(9) 0.187(8) 0.207(8) -0.004(7) 0.006(7) 0.003(8)
O3L 0.167(8) 0.210(9) 0.213(8) -0.005(7) 0.038(7) -0.022(8)
O4L 0.194(9) 0.180(7) 0.241(9) -0.009(7) 0.048(8) 0.010(7)
O5L 0.164(6) 0.201(8) 0.178(8) -0.007(8) 0.030(6) 0.012(7)
Cl1M 0.224(5) 0.254(6) 0.240(6) 0.001(5) 0.030(5) -0.016(5)
O2M 0.256(8) 0.272(9) 0.250(8) -0.007(7) 0.029(8) -0.020(8)
O3M 0.267(9) 0.268(9) 0.258(9) 0.014(8) 0.023(8) -0.021(9)
O4M 0.236(9) 0.262(8) 0.261(9) -0.018(7) 0.015(8) -0.003(8)
O5M 0.242(8) 0.296(10) 0.271(10) -0.017(9) 0.044(8) -0.022(8)
Cl1O 0.236(5) 0.246(6) 0.266(6) -0.037(5) 0.031(5) 0.007(5)
O2O 0.253(8) 0.264(9) 0.283(9) -0.016(9) 0.049(8) -0.005(8)
O3O 0.237(9) 0.256(10) 0.263(8) -0.029(8) 0.033(8) -0.008(9)
O4O 0.267(9) 0.245(9) 0.260(9) -0.037(8) 0.014(8) 0.009(8)
O5O 0.259(9) 0.248(8) 0.272(9) -0.028(8) 0.028(8) 0.008(7)
Cl1P 0.231(5) 0.266(6) 0.232(6) -0.045(5) 0.032(5) 0.011(5)
O2P 0.234(8) 0.295(10) 0.242(9) -0.038(9) 0.038(8) -0.001(8)
O3P 0.288(12) 0.286(9) 0.268(11) -0.027(9) 0.043(10) -0.012(8)
O4P 0.241(8) 0.317(9) 0.261(10) -0.055(9) 0.035(8) 0.022(8)
O5P 0.252(9) 0.289(10) 0.243(7) -0.033(8) 0.032(7) 0.008(8)
Cl1Q 0.227(7) 0.240(7) 0.205(6) -0.008(6) 0.042(6) -0.003(6)
O2Q 0.222(11) 0.231(9) 0.191(11) -0.013(9) 0.048(10) -0.007(9)
O3Q 0.235(10) 0.242(11) 0.220(10) 0.001(9) 0.039(9) -0.006(9)
O4Q 0.235(9) 0.234(11) 0.200(10) -0.014(10) 0.039(8) -0.015(9)
O5Q 0.224(11) 0.228(12) 0.216(9) -0.017(9) 0.044(9) -0.005(11)
Cl6K 0.158(4) 0.184(5) 0.203(5) 0.002(4) 0.027(4) 0.002(4)
O7K 0.160(9) 0.220(9) 0.213(7) 0.005(7) 0.021(7) 0.006(8)
O8K 0.172(8) 0.193(7) 0.227(9) -0.001(7) 0.012(8) 0.000(7)
O9K 0.175(8) 0.202(8) 0.224(8) -0.014(7) 0.030(8) -0.006(8)
O10K 0.173(6) 0.221(8) 0.217(8) 0.004(8) 0.008(7) -0.004(7)
Cl6L 0.172(4) 0.173(5) 0.194(5) -0.002(4) 0.031(4) 0.006(4)
O7L 0.197(9) 0.188(8) 0.215(9) -0.006(7) 0.023(8) 0.014(7)
O8L 0.182(9) 0.218(9) 0.205(7) -0.002(7) 0.033(7) -0.012(8)
O9L 0.191(9) 0.189(8) 0.234(9) -0.008(8) 0.071(9) -0.002(8)
O10L 0.175(6) 0.214(8) 0.220(8) 0.010(8) 0.033(7) 0.003(7)
Cl6M 0.221(5) 0.255(5) 0.234(6) -0.001(5) 0.031(5) -0.017(5)
O7M 0.246(8) 0.261(10) 0.247(9) -0.008(8) 0.024(7) 0.004(8)
O8M 0.237(9) 0.293(10) 0.256(9) -0.023(8) 0.041(7) -0.023(9)
O9M 0.258(9) 0.271(8) 0.267(9) -0.024(7) 0.024(8) -0.011(8)
O10M 0.262(9) 0.257(8) 0.254(10) 0.008(8) 0.011(8) -0.017(8)
Cl6O 0.232(5) 0.243(6) 0.264(6) -0.033(5) 0.034(5) 0.003(5)
O7O 0.259(9) 0.248(8) 0.288(9) -0.025(8) 0.027(8) 0.000(7)
O8O 0.265(9) 0.259(10) 0.258(8) -0.023(8) 0.031(8) 0.006(9)
O9O 0.268(8) 0.266(10) 0.285(9) -0.022(9) 0.052(8) -0.004(8)
O10O 0.266(8) 0.269(9) 0.289(9) -0.019(9) 0.013(8) 0.025(8)
Cl6P 0.222(5) 0.273(6) 0.229(6) -0.041(5) 0.041(5) 0.008(5)
O7P 0.266(9) 0.288(10) 0.269(9) -0.008(9) 0.033(9) 0.002(9)
O8P 0.264(10) 0.307(10) 0.251(8) -0.044(8) 0.028(8) 0.007(9)
O9P 0.245(7) 0.309(10) 0.261(10) -0.036(9) 0.027(8) 0.013(8)
O10P 0.247(9) 0.273(8) 0.256(9) -0.021(8) 0.042(8) -0.001(8)
Cl6Q 0.227(7) 0.233(7) 0.204(6) -0.008(6) 0.037(6) -0.002(6)
O7Q 0.221(11) 0.240(11) 0.218(9) -0.013(9) 0.045(10) 0.006(10)
O8Q 0.232(9) 0.245(11) 0.220(11) -0.006(9) 0.045(10) -0.012(9)
O9Q 0.233(10) 0.229(10) 0.196(10) -0.014(9) 0.039(9) 0.001(8)
O10Q 0.236(11) 0.235(10) 0.215(9) -0.002(8) 0.037(9) -0.009(9)
Cl1N 0.149(6) 0.105(5) 0.200(6) -0.006(5) 0.014(5) -0.012(5)
O2N 0.162(9) 0.097(10) 0.243(13) -0.027(9) 0.020(9) -0.040(8)
O3N 0.157(10) 0.131(10) 0.179(11) -0.002(9) -0.001(9) -0.015(8)
O4N 0.172(12) 0.174(11) 0.265(12) -0.058(10) 0.052(11) -0.035(10)
O5N 0.217(12) 0.183(13) 0.241(10) 0.036(9) 0.009(10) -0.028(11)
Cl6N 0.140(9) 0.122(9) 0.162(9) -0.027(8) 0.009(7) 0.001(7)
O7N 0.138(14) 0.117(15) 0.154(14) -0.020(13) 0.008(12) 0.007(13)
O8N 0.140(11) 0.071(14) 0.149(15) -0.033(13) 0.001(11) -0.018(11)
O9N 0.141(15) 0.125(15) 0.157(11) -0.005(12) 0.011(11) 0.014(14)
O10N 0.117(15) 0.130(11) 0.154(15) -0.008(11) 0.014(13) 0.008(11)

loop_
_atom_type_symbol
_atom_type_description
_atom_type_scat_dispersion_real
_atom_type_scat_dispersion_imag
_atom_type_scat_source
C C 0.0043 0.0021 'International Tables Vol C Tables 4.2.6.8 and 6.1.1.4'
H H 0.0000 0.0000 'International Tables Vol C Tables 4.2.6.8 and 6.1.1.4'
N N 0.0082 0.0043 'International Tables Vol C Tables 4.2.6.8 and 6.1.1.4'
O O 0.0142 0.0079 'International Tables Vol C Tables 4.2.6.8 and 6.1.1.4'
Si Si 0.1012 0.0906 'International Tables Vol C Tables 4.2.6.8 and 6.1.1.4'
Cl Cl 0.1778 0.2018 'International Tables Vol C Tables 4.2.6.8 and 6.1.1.4'
Pd Pd -0.7272 1.2511 'International Tables Vol C Tables 4.2.6.8 and 6.1.1.4'

loop_
_geom_angle_atom_site_label_1
_geom_angle_atom_site_label_2
_geom_angle_atom_site_label_3
_geom_angle
_geom_angle_site_symmetry_1
_geom_angle_site_symmetry_3
_geom_angle_publ_flag
N1A Pd1 N1D 175.9(4) . . ?
N1A Pd1 N1B 92.4(4) . . ?
N1D Pd1 N1B 91.6(4) . . ?
N1A Pd1 N1C 87.3(4) . . ?
N1D Pd1 N1C 88.8(4) . . ?
N1B Pd1 N1C 179.1(4) . . ?
N8A Pd2 N1E 177.8(4) . . ?
N8A Pd2 N1F 91.1(4) . . ?
N1E Pd2 N1F 88.9(4) . . ?
N8A Pd2 N8B 91.5(4) . . ?
N1E Pd2 N8B 88.7(4) . . ?
N1F Pd2 N8B 175.1(4) . . ?
N1H Pd3 N1G 92.1(4) . . ?
N1H Pd3 N8F 178.0(4) . . ?
N1G Pd3 N8F 87.8(4) . . ?
N1H Pd3 N8E 91.8(4) . . ?
N1G Pd3 N8E 175.3(4) . . ?
N8F Pd3 N8E 88.4(4) . . ?
N8D Pd4 N8H 89.2(4) . . ?
N8D Pd4 N8C 87.1(4) . . ?
N8H Pd4 N8C 175.9(4) . . ?
N8D Pd4 N8G 177.1(5) . . ?
N8H Pd4 N8G 91.0(4) . . ?
N8C Pd4 N8G 92.8(4) . . ?
C2A N1A C6A 117.5(11) . . ?
C2A N1A Pd1 118.6(9) . . ?
C6A N1A Pd1 123.6(8) . . ?
N1A C2A C3A 123.0(13) . . ?
N1A C2A H2A 118.5 . . ?
C3A C2A H2A 118.5 . . ?
C4A C3A C2A 116.1(13) . . ?
C4A C3A H3A 122.0 . . ?
C2A C3A H3A 122.0 . . ?
C5A C4A C3A 122.8(13) . . ?
C5A C4A H4A 118.6 . . ?
C3A C4A H4A 118.6 . . ?
C4A C5A C6A 114.7(13) . . ?
C4A C5A Si7A 123.1(11) . . ?
C6A C5A Si7A 122.2(10) . . ?
N1A C6A C5A 125.5(12) . . ?
N1A C6A H6A 117.2 . . ?
C5A C6A H6A 117.2 . . ?
C12A Si7A C5A 105.5(6) . . ?
C12A Si7A C14A 110.1(6) . . ?
C5A Si7A C14A 107.7(6) . . ?
C12A Si7A C15A 110.5(6) . . ?
C5A Si7A C15A 108.2(6) . . ?
C14A Si7A C15A 114.3(6) . . ?
C9A N8A C13A 113.7(11) . . ?
C9A N8A Pd2 126.4(9) . . ?
C13A N8A Pd2 119.9(8) . . ?
N8A C9A C10A 127.4(13) . . ?
N8A C9A H9A 116.3 . . ?
C10A C9A H9A 116.3 . . ?
C11A C10A C9A 116.9(14) . . ?
C11A C10A H10A 121.6 . . ?
C9A C10A H10A 121.6 . . ?
C10A C11A C12A 123.2(13) . . ?
C10A C11A H11A 118.4 . . ?
C12A C11A H11A 118.4 . . ?
C13A C12A C11A 112.7(12) . . ?
C13A C12A Si7A 123.5(10) . . ?
C11A C12A Si7A 123.3(11) . . ?
C12A C13A N8A 126.0(11) . . ?
C12A C13A H13A 117.0 . . ?
N8A C13A H13A 117.0 . . ?
Si7A C14A H14A 109.5 . . ?
Si7A C14A H14B 109.5 . . ?
H14A C14A H14B 109.5 . . ?
Si7A C14A H14C 109.5 . . ?
H14A C14A H14C 109.5 . . ?
H14B C14A H14C 109.5 . . ?
C20A C15A C16A 111.1(12) . . ?
C20A C15A Si7A 110.2(11) . . ?
C16A C15A Si7A 110.1(10) . . ?
C20A C15A H15A 108.5 . . ?
C16A C15A H15A 108.5 . . ?
Si7A C15A H15A 108.5 . . ?
C15A C16A C17A 110.5(12) . . ?
C15A C16A H16A 109.6 . . ?
C17A C16A H16A 109.6 . . ?
C15A C16A H16B 109.6 . . ?
C17A C16A H16B 109.6 . . ?
H16A C16A H16B 108.1 . . ?
C18A C17A C16A 111.4(14) . . ?
C18A C17A H17A 109.3 . . ?
C16A C17A H17A 109.3 . . ?
C18A C17A H17B 109.3 . . ?
C16A C17A H17B 109.3 . . ?
H17A C17A H17B 108.0 . . ?
C17A C18A C19A 106.7(13) . . ?
C17A C18A H18A 110.4 . . ?
C19A C18A H18A 110.4 . . ?
C17A C18A H18B 110.4 . . ?
C19A C18A H18B 110.4 . . ?
H18A C18A H18B 108.6 . . ?
C18A C19A C20A 108.5(13) . . ?
C18A C19A H19A 110.0 . . ?
C20A C19A H19A 110.0 . . ?
C18A C19A H19B 110.0 . . ?
C20A C19A H19B 110.0 . . ?
H19A C19A H19B 108.4 . . ?
C15A C20A C19A 111.7(13) . . ?
C15A C20A H20A 109.3 . . ?
C19A C20A H20A 109.3 . . ?
C15A C20A H20B 109.3 . . ?
C19A C20A H20B 109.3 . . ?
H20A C20A H20B 107.9 . . ?
C2B N1B C6B 118.0(13) . . ?
C2B N1B Pd1 119.9(10) . . ?
C6B N1B Pd1 122.1(10) . . ?
N1B C2B C3B 121.9(14) . . ?
N1B C2B H2B 119.0 . . ?
C3B C2B H2B 119.1 . . ?
C2B C3B C4B 116.9(14) . . ?
C2B C3B H3B 121.5 . . ?
C4B C3B H3B 121.5 . . ?
C5B C4B C3B 118.6(14) . . ?
C5B C4B H4B 120.7 . . ?
C3B C4B H4B 120.7 . . ?
C6B C5B C4B 119.4(14) . . ?
C6B C5B Si7B 126.3(12) . . ?
C4B C5B Si7B 114.2(11) . . ?
C5B C6B N1B 125.2(13) . . ?
C5B C6B H6B 117.4 . . ?
N1B C6B H6B 117.4 . . ?
C15B Si7B C14B 109.1(5) . . ?
C15B Si7B C5B 112.1(6) . . ?
C14B Si7B C5B 112.5(6) . . ?
C15B Si7B C12B 105.2(6) . . ?
C14B Si7B C12B 108.1(5) . . ?
C5B Si7B C12B 109.6(5) . . ?
C9B N8B C13B 120.9(11) . . ?
C9B N8B Pd2 119.2(9) . . ?
C13B N8B Pd2 119.9(8) . . ?
N8B C9B C10B 120.6(13) . . ?
N8B C9B H9B 119.7 . . ?
C10B C9B H9B 119.7 . . ?
C9B C10B C11B 121.8(13) . . ?
C9B C10B H10B 119.1 . . ?
C11B C10B H10B 119.1 . . ?
C12B C11B C10B 118.3(12) . . ?
C12B C11B H11B 120.9 . . ?
C10B C11B H11B 120.9 . . ?
C11B C12B C13B 118.7(12) . . ?
C11B C12B Si7B 121.0(10) . . ?
C13B C12B Si7B 120.1(9) . . ?
N8B C13B C12B 119.6(11) . . ?
N8B C13B H13B 120.2 . . ?
C12B C13B H13B 120.2 . . ?
Si7B C14B H14D 109.5 . . ?
Si7B C14B H14E 109.5 . . ?
H14D C14B H14E 109.5 . . ?
Si7B C14B H14F 109.5 . . ?
H14D C14B H14F 109.5 . . ?
H14E C14B H14F 109.5 . . ?
C20B C15B C16B 109.4(12) . . ?
C20B C15B Si7B 118.9(9) . . ?
C16B C15B Si7B 114.9(10) . . ?
C20B C15B H15B 103.9 . . ?
C16B C15B H15B 103.9 . . ?
Si7B C15B H15B 103.9 . . ?
C15B C16B C17B 110.9(12) . . ?
C15B C16B H16C 109.5 . . ?
C17B C16B H16C 109.5 . . ?
C15B C16B H16D 109.5 . . ?
C17B C16B H16D 109.5 . . ?
H16C C16B H16D 108.0 . . ?
C18B C17B C16B 111.8(14) . . ?
C18B C17B H17C 109.3 . . ?
C16B C17B H17C 109.3 . . ?
C18B C17B H17D 109.3 . . ?
C16B C17B H17D 109.3 . . ?
H17C C17B H17D 107.9 . . ?
C17B C18B C19B 108.3(14) . . ?
C17B C18B H18C 110.0 . . ?
C19B C18B H18C 110.0 . . ?
C17B C18B H18D 110.0 . . ?
C19B C18B H18D 110.0 . . ?
H18C C18B H18D 108.4 . . ?
C20B C19B C18B 111.7(13) . . ?
C20B C19B H19C 109.3 . . ?
C18B C19B H19C 109.3 . . ?
C20B C19B H19D 109.3 . . ?
C18B C19B H19D 109.3 . . ?
H19C C19B H19D 107.9 . . ?
C15B C20B C19B 111.8(11) . . ?
C15B C20B H20C 109.2 . . ?
C19B C20B H20C 109.2 . . ?
C15B C20B H20D 109.2 . . ?
C19B C20B H20D 109.2 . . ?
H20C C20B H20D 107.9 . . ?
C2C N1C C6C 117.9(12) . . ?
C2C N1C Pd1 122.4(9) . . ?
C6C N1C Pd1 119.5(9) . . ?
N1C C2C C3C 124.0(13) . . ?
N1C C2C H2C 118.0 . . ?
C3C C2C H2C 118.0 . . ?
C2C C3C C4C 117.8(14) . . ?
C2C C3C H3C 121.1 . . ?
C4C C3C H3C 121.1 . . ?
C3C C4C C5C 120.8(13) . . ?
C3C C4C H4C 119.6 . . ?
C5C C4C H4C 119.6 . . ?
C6C C5C C4C 115.6(12) . . ?
C6C C5C Si7C 121.5(11) . . ?
C4C C5C Si7C 122.7(10) . . ?
N1C C6C C5C 123.5(13) . . ?
N1C C6C H6C 118.3 . . ?
C5C C6C H6C 118.3 . . ?
C14C Si7C C15C 116.6(6) . . ?
C14C Si7C C5C 109.5(6) . . ?
C15C Si7C C5C 105.5(6) . . ?
C14C Si7C C12C 107.4(6) . . ?
C15C Si7C C12C 110.7(6) . . ?
C5C Si7C C12C 106.8(6) . . ?
C13C N8C C9C 118.3(12) . . ?
C13C N8C Pd4 121.7(9) . . ?
C9C N8C Pd4 118.3(9) . . ?
N8C C9C C10C 121.8(13) . . ?
N8C C9C H9C 119.1 . . ?
C10C C9C H9C 119.1 . . ?
C11C C10C C9C 119.0(13) . . ?
C11C C10C H10C 120.5 . . ?
C9C C10C H10C 120.5 . . ?
C10C C11C C12C 119.3(13) . . ?
C10C C11C H11C 120.4 . . ?
C12C C11C H11C 120.4 . . ?
C11C C12C C13C 116.1(12) . . ?
C11C C12C Si7C 122.9(10) . . ?
C13C C12C Si7C 120.8(10) . . ?
N8C C13C C12C 125.4(12) . . ?
N8C C13C H13C 117.3 . . ?
C12C C13C H13C 117.3 . . ?
Si7C C14C H14G 109.5 . . ?
Si7C C14C H14H 109.5 . . ?
H14G C14C H14H 109.5 . . ?
Si7C C14C H14I 109.5 . . ?
H14G C14C H14I 109.5 . . ?
H14H C14C H14I 109.5 . . ?
C16C C15C C20C 107.9(10) . . ?
C16C C15C Si7C 116.1(9) . . ?
C20C C15C Si7C 111.9(8) . . ?
C16C C15C H15C 106.8 . . ?
C20C C15C H15C 106.8 . . ?
Si7C C15C H15C 106.8 . . ?
C17C C16C C15C 113.0(11) . . ?
C17C C16C H16E 109.0 . . ?
C15C C16C H16E 109.0 . . ?
C17C C16C H16F 109.0 . . ?
C15C C16C H16F 109.0 . . ?
H16E C16C H16F 107.8 . . ?
C18C C17C C16C 117.1(13) . . ?
C18C C17C H17E 108.0 . . ?
C16C C17C H17E 108.0 . . ?
C18C C17C H17F 108.0 . . ?
C16C C17C H17F 108.0 . . ?
H17E C17C H17F 107.3 . . ?
C17C C18C C19C 111.4(12) . . ?
C17C C18C H18E 109.4 . . ?
C19C C18C H18E 109.4 . . ?
C17C C18C H18F 109.4 . . ?
C19C C18C H18F 109.4 . . ?
H18E C18C H18F 108.0 . . ?
C18C C19C C20C 113.6(12) . . ?
C18C C19C H19E 108.8 . . ?
C20C C19C H19E 108.8 . . ?
C18C C19C H19F 108.8 . . ?
C20C C19C H19F 108.8 . . ?
H19E C19C H19F 107.7 . . ?
C19C C20C C15C 111.5(11) . . ?
C19C C20C H20X 109.3 . . ?
C15C C20C H20X 109.3 . . ?
C19C C20C H20Y 109.3 . . ?
C15C C20C H20Y 109.3 . . ?
H20X C20C H20Y 108.0 . . ?
C2D N1D C6D 118.9(11) . . ?
C2D N1D Pd1 119.6(9) . . ?
C6D N1D Pd1 121.1(8) . . ?
N1D C2D C3D 122.9(13) . . ?
N1D C2D H2D 118.6 . . ?
C3D C2D H2D 118.6 . . ?
C4D C3D C2D 118.3(13) . . ?
C4D C3D H3D 120.8 . . ?
C2D C3D H3D 120.8 . . ?
C5D C4D C3D 117.8(12) . . ?
C5D C4D H4D 121.1 . . ?
C3D C4D H4D 121.1 . . ?
C4D C5D C6D 117.9(12) . . ?
C4D C5D Si7D 122.7(10) . . ?
C6D C5D Si7D 119.4(10) . . ?
N1D C6D C5D 123.4(12) . . ?
N1D C6D H6D 118.3 . . ?
C5D C6D H6D 118.3 . . ?
C12D Si7D C5D 105.7(5) . . ?
C12D Si7D C15D 106.6(6) . . ?
C5D Si7D C15D 111.8(6) . . ?
C12D Si7D C14D 110.5(5) . . ?
C5D Si7D C14D 109.0(6) . . ?
C15D Si7D C14D 113.0(6) . . ?
C9D N8D C13D 117.8(12) . . ?
C9D N8D Pd4 121.7(10) . . ?
C13D N8D Pd4 120.6(9) . . ?
N8D C9D C10D 123.1(13) . . ?
N8D C9D H9D 118.5 . . ?
C10D C9D H9D 118.5 . . ?
C11D C10D C9D 118.5(13) . . ?
C11D C10D H10D 120.8 . . ?
C9D C10D H10D 120.8 . . ?
C10D C11D C12D 120.8(13) . . ?
C10D C11D H11D 119.6 . . ?
C12D C11D H11D 119.6 . . ?
C11D C12D C13D 113.9(12) . . ?
C11D C12D Si7D 123.4(10) . . ?
C13D C12D Si7D 122.0(10) . . ?
N8D C13D C12D 125.8(12) . . ?
N8D C13D H13D 117.1 . . ?
C12D C13D H13D 117.1 . . ?
Si7D C14D H14J 109.5 . . ?
Si7D C14D H14K 109.5 . . ?
H14J C14D H14K 109.5 . . ?
Si7D C14D H14L 109.5 . . ?
H14J C14D H14L 109.5 . . ?
H14K C14D H14L 109.5 . . ?
C20D C15D C16D 107.8(12) . . ?
C20D C15D Si7D 111.8(10) . . ?
C16D C15D Si7D 109.4(9) . . ?
C20D C15D H15D 109.3 . . ?
C16D C15D H15D 109.3 . . ?
Si7D C15D H15D 109.3 . . ?
C15D C16D C17D 110.0(11) . . ?
C15D C16D H16G 109.7 . . ?
C17D C16D H16G 109.7 . . ?
C15D C16D H16H 109.7 . . ?
C17D C16D H16H 109.7 . . ?
H16G C16D H16H 108.2 . . ?
C18D C17D C16D 105.7(13) . . ?
C18D C17D H17G 110.6 . . ?
C16D C17D H17G 110.6 . . ?
C18D C17D H17H 110.6 . . ?
C16D C17D H17H 110.6 . . ?
H17G C17D H17H 108.7 . . ?
C19D C18D C17D 111.3(13) . . ?
C19D C18D H18G 109.4 . . ?
C17D C18D H18G 109.4 . . ?
C19D C18D H18H 109.4 . . ?
C17D C18D H18H 109.4 . . ?
H18G C18D H18H 108.0 . . ?
C18D C19D C20D 110.2(12) . . ?
C18D C19D H19G 109.6 . . ?
C20D C19D H19G 109.6 . . ?
C18D C19D H19H 109.6 . . ?
C20D C19D H19H 109.6 . . ?
H19G C19D H19H 108.1 . . ?
C15D C20D C19D 112.2(12) . . ?
C15D C20D H20E 109.2 . . ?
C19D C20D H20E 109.2 . . ?
C15D C20D H20F 109.2 . . ?
C19D C20D H20F 109.2 . . ?
H20E C20D H20F 107.9 . . ?
C2E N1E C6E 118.5(11) . . ?
C2E N1E Pd2 125.5(9) . . ?
C6E N1E Pd2 115.9(8) . . ?
N1E C2E C3E 125.0(13) . . ?
N1E C2E H2E 117.5 . . ?
C3E C2E H2E 117.5 . . ?
C2E C3E C4E 117.4(13) . . ?
C2E C3E H3E 121.3 . . ?
C4E C3E H3E 121.3 . . ?
C3E C4E C5E 120.7(12) . . ?
C3E C4E H4E 119.6 . . ?
C5E C4E H4E 119.6 . . ?
C6E C5E C4E 118.8(12) . . ?
C6E C5E Si7E 121.2(10) . . ?
C4E C5E Si7E 120.0(10) . . ?
C5E C6E N1E 119.4(12) . . ?
C5E C6E H6E 120.3 . . ?
N1E C6E H6E 120.3 . . ?
C12E Si7E C14E 107.4(5) . . ?
C12E Si7E C15E 113.1(6) . . ?
C14E Si7E C15E 113.7(6) . . ?
C12E Si7E C5E 106.7(5) . . ?
C14E Si7E C5E 109.2(5) . . ?
C15E Si7E C5E 106.5(5) . . ?
C9E N8E C13E 118.0(11) . . ?
C9E N8E Pd3 121.1(9) . . ?
C13E N8E Pd3 120.5(8) . . ?
N8E C9E C10E 122.2(13) . . ?
N8E C9E H9E 118.9 . . ?
C10E C9E H9E 118.9 . . ?
C11E C10E C9E 116.5(13) . . ?
C11E C10E H10E 121.7 . . ?
C9E C10E H10E 121.7 . . ?
C10E C11E C12E 126.9(13) . . ?
C10E C11E H11E 116.5 . . ?
C12E C11E H11E 116.5 . . ?
C13E C12E C11E 111.0(11) . . ?
C13E C12E Si7E 121.5(10) . . ?
C11E C12E Si7E 127.5(9) . . ?
C12E C13E N8E 125.3(11) . . ?
C12E C13E H13E 117.3 . . ?
N8E C13E H13E 117.3 . . ?
Si7E C14E H14M 109.5 . . ?
Si7E C14E H14N 109.5 . . ?
H14M C14E H14N 109.5 . . ?
Si7E C14E H14O 109.5 . . ?
H14M C14E H14O 109.5 . . ?
H14N C14E H14O 109.5 . . ?
C20E C15E C16E 110.9(11) . . ?
C20E C15E Si7E 114.0(9) . . ?
C16E C15E Si7E 112.2(8) . . ?
C20E C15E H15E 106.4 . . ?
C16E C15E H15E 106.4 . . ?
Si7E C15E H15E 106.4 . . ?
C15E C16E C17E 112.9(11) . . ?
C15E C16E H16I 109.0 . . ?
C17E C16E H16I 109.0 . . ?
C15E C16E H16J 109.0 . . ?
C17E C16E H16J 109.0 . . ?
H16I C16E H16J 107.8 . . ?
C18E C17E C16E 109.1(12) . . ?
C18E C17E H17I 109.9 . . ?
C16E C17E H17I 109.9 . . ?
C18E C17E H17J 109.9 . . ?
C16E C17E H17J 109.9 . . ?
H17I C17E H17J 108.3 . . ?
C17E C18E C19E 113.7(13) . . ?
C17E C18E H18I 108.8 . . ?
C19E C18E H18I 108.8 . . ?
C17E C18E H18J 108.8 . . ?
C19E C18E H18J 108.8 . . ?
H18I C18E H18J 107.7 . . ?
C18E C19E C20E 111.9(12) . . ?
C18E C19E H19I 109.2 . . ?
C20E C19E H19I 109.2 . . ?
C18E C19E H19J 109.2 . . ?
C20E C19E H19J 109.2 . . ?
H19I C19E H19J 107.9 . . ?
C15E C20E C19E 110.5(10) . . ?
C15E C20E H20G 109.5 . . ?
C19E C20E H20G 109.5 . . ?
C15E C20E H20H 109.5 . . ?
C19E C20E H20H 109.5 . . ?
H20G C20E H20H 108.1 . . ?
C2F N1F C6F 121.8(11) . . ?
C2F N1F Pd2 119.9(9) . . ?
C6F N1F Pd2 117.6(8) . . ?
N1F C2F C3F 121.5(13) . . ?
N1F C2F H2F 119.3 . . ?
C3F C2F H2F 119.3 . . ?
C2F C3F C4F 118.3(13) . . ?
C2F C3F H3F 120.8 . . ?
C4F C3F H3F 120.8 . . ?
C5F C4F C3F 120.6(12) . . ?
C5F C4F H4F 119.7 . . ?
C3F C4F H4F 119.7 . . ?
C6F C5F C4F 115.8(12) . . ?
C6F C5F Si7F 121.0(10) . . ?
C4F C5F Si7F 123.1(10) . . ?
C5F C6F N1F 121.9(12) . . ?
C5F C6F H6F 119.1 . . ?
N1F C6F H6F 119.1 . . ?
C5F Si7F C14F 107.3(5) . . ?
C5F Si7F C15F 112.4(6) . . ?
C14F Si7F C15F 115.4(5) . . ?
C5F Si7F C12F 104.6(5) . . ?
C14F Si7F C12F 109.1(5) . . ?
C15F Si7F C12F 107.5(5) . . ?
C9F N8F C13F 119.5(12) . . ?
C9F N8F Pd3 122.3(10) . . ?
C13F N8F Pd3 118.2(9) . . ?
N8F C9F C10F 125.0(13) . . ?
N8F C9F H9F 117.5 . . ?
C10F C9F H9F 117.5 . . ?
C9F C10F C11F 115.4(13) . . ?
C9F C10F H10F 122.3 . . ?
C11F C10F H10F 122.3 . . ?
C10F C11F C12F 121.9(13) . . ?
C10F C11F H11F 119.1 . . ?
C12F C11F H11F 119.1 . . ?
C13F C12F C11F 117.5(12) . . ?
C13F C12F Si7F 118.8(10) . . ?
C11F C12F Si7F 123.6(11) . . ?
N8F C13F C12F 120.6(12) . . ?
N8F C13F H13F 119.7 . . ?
C12F C13F H13F 119.7 . . ?
Si7F C14F H14P 109.5 . . ?
Si7F C14F H14Q 109.5 . . ?
H14P C14F H14Q 109.5 . . ?
Si7F C14F H14R 109.5 . . ?
H14P C14F H14R 109.5 . . ?
H14Q C14F H14R 109.5 . . ?
C20F C15F C16F 114.5(11) . . ?
C20F C15F Si7F 111.0(9) . . ?
C16F C15F Si7F 108.7(8) . . ?
C20F C15F H15F 107.4 . . ?
C16F C15F H15F 107.4 . . ?
Si7F C15F H15F 107.4 . . ?
C17F C16F C15F 108.9(10) . . ?
C17F C16F H16K 109.9 . . ?
C15F C16F H16K 109.9 . . ?
C17F C16F H16L 109.9 . . ?
C15F C16F H16L 109.9 . . ?
H16K C16F H16L 108.3 . . ?
C18F C17F C16F 115.2(12) . . ?
C18F C17F H17K 108.5 . . ?
C16F C17F H17K 108.5 . . ?
C18F C17F H17L 108.5 . . ?
C16F C17F H17L 108.5 . . ?
H17K C17F H17L 107.5 . . ?
C17F C18F C19F 111.0(13) . . ?
C17F C18F H18K 109.4 . . ?
C19F C18F H18K 109.4 . . ?
C17F C18F H18L 109.4 . . ?
C19F C18F H18L 109.4 . . ?
H18K C18F H18L 108.0 . . ?
C18F C19F C20F 114.4(11) . . ?
C18F C19F H19K 108.7 . . ?
C20F C19F H19K 108.7 . . ?
C18F C19F H19L 108.7 . . ?
C20F C19F H19L 108.7 . . ?
H19K C19F H19L 107.6 . . ?
C15F C20F C19F 106.6(10) . . ?
C15F C20F H20I 110.4 . . ?
C19F C20F H20I 110.4 . . ?
C15F C20F H20J 110.4 . . ?
C19F C20F H20J 110.4 . . ?
H20I C20F H20J 108.6 . . ?
C2G N1G C6G 121.2(12) . . ?
C2G N1G Pd3 120.0(10) . . ?
C6G N1G Pd3 118.8(9) . . ?
N1G C2G C3G 123.3(14) . . ?
N1G C2G H2G 118.4 . . ?
C3G C2G H2G 118.4 . . ?
C4G C3G C2G 117.7(14) . . ?
C4G C3G H3G 121.2 . . ?
C2G C3G H3G 121.2 . . ?
C3G C4G C5G 121.1(14) . . ?
C3G C4G H4G 119.5 . . ?
C5G C4G H4G 119.5 . . ?
C4G C5G C6G 118.0(13) . . ?
C4G C5G Si7G 122.1(11) . . ?
C6G C5G Si7G 119.7(10) . . ?
N1G C6G C5G 118.6(12) . . ?
N1G C6G H6G 120.7 . . ?
C5G C6G H6G 120.7 . . ?
C15G Si7G C14G 110.6(6) . . ?
C15G Si7G C12G 111.2(7) . . ?
C14G Si7G C12G 110.4(6) . . ?
C15G Si7G C5G 107.8(6) . . ?
C14G Si7G C5G 106.8(6) . . ?
C12G Si7G C5G 109.9(6) . . ?
C9G N8G C13G 121.1(14) . . ?
C9G N8G Pd4 119.6(11) . . ?
C13G N8G Pd4 119.3(10) . . ?
N8G C9G C10G 119.3(15) . . ?
N8G C9G H9G 120.4 . . ?
C10G C9G H9G 120.4 . . ?
C11G C10G C9G 120.7(15) . . ?
C11G C10G H10G 119.6 . . ?
C9G C10G H10G 119.6 . . ?
C12G C11G C10G 116.0(15) . . ?
C12G C11G H11G 122.0 . . ?
C10G C11G H11G 122.0 . . ?
C13G C12G C11G 121.1(14) . . ?
C13G C12G Si7G 125.0(12) . . ?
C11G C12G Si7G 113.8(12) . . ?
N8G C13G C12G 121.8(14) . . ?
N8G C13G H13G 119.1 . . ?
C12G C13G H13G 119.1 . . ?
Si7G C14G H14S 109.5 . . ?
Si7G C14G H14T 109.5 . . ?
H14S C14G H14T 109.5 . . ?
Si7G C14G H14U 109.5 . . ?
H14S C14G H14U 109.5 . . ?
H14T C14G H14U 109.5 . . ?
C20G C15G C16G 108.7(15) . . ?
C20G C15G Si7G 118.4(11) . . ?
C16G C15G Si7G 115.0(11) . . ?
C20G C15G H15G 104.4 . . ?
C16G C15G H15G 104.4 . . ?
Si7G C15G H15G 104.4 . . ?
C15G C16G C17G 113.0(14) . . ?
C15G C16G H16M 109.0 . . ?
C17G C16G H16M 109.0 . . ?
C15G C16G H16N 109.0 . . ?
C17G C16G H16N 109.0 . . ?
H16M C16G H16N 107.8 . . ?
C18G C17G C16G 105.2(14) . . ?
C18G C17G H17M 110.7 . . ?
C16G C17G H17M 110.7 . . ?
C18G C17G H17N 110.7 . . ?
C16G C17G H17N 110.7 . . ?
H17M C17G H17N 108.8 . . ?
C17G C18G C19G 114.9(17) . . ?
C17G C18G H18M 108.6 . . ?
C19G C18G H18M 108.6 . . ?
C17G C18G H18N 108.6 . . ?
C19G C18G H18N 108.6 . . ?
H18M C18G H18N 107.5 . . ?
C18G C19G C20G 102.5(14) . . ?
C18G C19G H19M 111.3 . . ?
C20G C19G H19M 111.3 . . ?
C18G C19G H19N 111.3 . . ?
C20G C19G H19N 111.3 . . ?
H19M C19G H19N 109.2 . . ?
C15G C20G C19G 109.2(13) . . ?
C15G C20G H20K 109.8 . . ?
C19G C20G H20K 109.8 . . ?
C15G C20G H20L 109.8 . . ?
C19G C20G H20L 109.8 . . ?
H20K C20G H20L 108.3 . . ?
C2H N1H C6H 115.7(13) . . ?
C2H N1H Pd3 121.3(11) . . ?
C6H N1H Pd3 122.9(10) . . ?
N1H C2H C3H 122.6(15) . . ?
N1H C2H H2H 118.7 . . ?
C3H C2H H2H 118.7 . . ?
C2H C3H C4H 117.3(15) . . ?
C2H C3H H3H 121.3 . . ?
C4H C3H H3H 121.3 . . ?
C5H C4H C3H 123.7(15) . . ?
C5H C4H H4H 118.2 . . ?
C3H C4H H4H 118.2 . . ?
C4H C5H C6H 110.9(14) . . ?
C4H C5H Si7H 123.4(12) . . ?
C6H C5H Si7H 125.6(12) . . ?
N1H C6H C5H 129.6(14) . . ?
N1H C6H H6H 115.2 . . ?
C5H C6H H6H 115.2 . . ?
C12H Si7H C15H 106.0(7) . . ?
C12H Si7H C5H 107.4(6) . . ?
C15H Si7H C5H 111.5(7) . . ?
C12H Si7H C14H 112.6(6) . . ?
C15H Si7H C14H 112.1(7) . . ?
C5H Si7H C14H 107.3(6) . . ?
C13H N8H C9H 117.5(12) . . ?
C13H N8H Pd4 123.2(10) . . ?
C9H N8H Pd4 119.2(10) . . ?
N8H C9H C10H 120.8(14) . . ?
N8H C9H H9H 119.6 . . ?
C10H C9H H9H 119.6 . . ?
C9H C10H C11H 118.0(14) . . ?
C9H C10H H10H 121.0 . . ?
C11H C10H H10H 121.0 . . ?
C10H C11H C12H 124.8(14) . . ?
C10H C11H H11H 117.6 . . ?
C12H C11H H11H 117.6 . . ?
C11H C12H C13H 110.3(13) . . ?
C11H C12H Si7H 123.7(11) . . ?
C13H C12H Si7H 126.0(11) . . ?
N8H C13H C12H 127.9(13) . . ?
N8H C13H H13H 116.1 . . ?
C12H C13H H13H 116.1 . . ?
Si7H C14H H14V 109.5 . . ?
Si7H C14H H14W 109.5 . . ?
H14V C14H H14W 109.5 . . ?
Si7H C14H H14$ 109.5 . . ?
H14V C14H H14$ 109.5 . . ?
H14W C14H H14$ 109.5 . . ?
C16H C15H C20H 106.9(13) . . ?
C16H C15H Si7H 115.8(12) . . ?
C20H C15H Si7H 108.0(12) . . ?
C16H C15H H15H 108.7 . . ?
C20H C15H H15H 108.7 . . ?
Si7H C15H H15H 108.7 . . ?
C15H C16H C17H 113.4(14) . . ?
C15H C16H H16O 108.9 . . ?
C17H C16H H16O 108.9 . . ?
C15H C16H H16P 108.9 . . ?
C17H C16H H16P 108.9 . . ?
H16O C16H H16P 107.7 . . ?
C18H C17H C16H 109.9(15) . . ?
C18H C17H H17O 109.7 . . ?
C16H C17H H17O 109.7 . . ?
C18H C17H H17P 109.7 . . ?
C16H C17H H17P 109.7 . . ?
H17O C17H H17P 108.2 . . ?
C17H C18H C19H 105.0(14) . . ?
C17H C18H H18O 110.8 . . ?
C19H C18H H18O 110.8 . . ?
C17H C18H H18P 110.8 . . ?
C19H C18H H18P 110.8 . . ?
H18O C18H H18P 108.8 . . ?
C18H C19H C20H 105.4(14) . . ?
C18H C19H H19O 110.7 . . ?
C20H C19H H19O 110.7 . . ?
C18H C19H H19P 110.7 . . ?
C20H C19H H19P 110.7 . . ?
H19O C19H H19P 108.8 . . ?
C15H C20H C19H 110.5(14) . . ?
C15H C20H H20M 109.6 . . ?
C19H C20H H20M 109.6 . . ?
C15H C20H H20N 109.6 . . ?
C19H C20H H20N 109.6 . . ?
H20M C20H H20N 108.1 . . ?
O4K Cl1K O3K 110.9(6) . . ?
O4K Cl1K O5K 108.7(7) . . ?
O3K Cl1K O5K 108.8(10) . . ?
O4K Cl1K O2K 110.1(7) . . ?
O3K Cl1K O2K 108.8(7) . . ?
O5K Cl1K O2K 109.3(7) . . ?
O4L Cl1L O2L 112.2(15) . . ?
O4L Cl1L O5L 107.2(14) . . ?
O2L Cl1L O5L 112.0(13) . . ?
O4L Cl1L O3L 107.1(15) . . ?
O2L Cl1L O3L 115.3(15) . . ?
O5L Cl1L O3L 102.4(13) . . ?
O2M Cl1M O5M 112.3(16) . . ?
O2M Cl1M O4M 114.2(17) . . ?
O5M Cl1M O4M 107.9(16) . . ?
O2M Cl1M O3M 117.7(16) . . ?
O5M Cl1M O3M 110.4(16) . . ?
O4M Cl1M O3M 92.5(15) . . ?
O4O Cl1O O5O 113.1(16) . . ?
O4O Cl1O O2O 110.6(16) . . ?
O5O Cl1O O2O 110.1(16) . . ?
O4O Cl1O O3O 103.3(15) . . ?
O5O Cl1O O3O 111.2(16) . . ?
O2O Cl1O O3O 108.4(15) . . ?
O4P Cl1P O5P 114.8(16) . . ?
O4P Cl1P O2P 112.8(15) . . ?
O5P Cl1P O2P 107.7(16) . . ?
O4P Cl1P O3P 93.9(15) . . ?
O5P Cl1P O3P 115.8(16) . . ?
O2P Cl1P O3P 111.6(15) . . ?
O2Q Cl1Q O4Q 108.7(19) . . ?
O2Q Cl1Q O5Q 109.5(19) . . ?
O4Q Cl1Q O5Q 108.3(19) . . ?
O2Q Cl1Q O3Q 120(2) . . ?
O4Q Cl1Q O3Q 105.9(19) . . ?
O5Q Cl1Q O3Q 103.6(17) . . ?
O8K Cl6K O9K 111.7(7) . . ?
O8K Cl6K O7K 111.9(7) . . ?
O9K Cl6K O7K 112.0(7) . . ?
O8K Cl6K O10K 107.6(7) . . ?
O9K Cl6K O10K 108.1(7) . . ?
O7K Cl6K O10K 105.1(7) . . ?
O8L Cl6L O7L 116.9(15) . . ?
O8L Cl6L O10L 98.5(13) . . ?
O7L Cl6L O10L 101.5(13) . . ?
O8L Cl6L O9L 117.1(15) . . ?
O7L Cl6L O9L 117.2(15) . . ?
O10L Cl6L O9L 99.7(13) . . ?
O8M Cl6M O10M 97.0(15) . . ?
O8M Cl6M O7M 111.2(15) . . ?
O10M Cl6M O7M 108.1(16) . . ?
O8M Cl6M O9M 117.6(16) . . ?
O10M Cl6M O9M 107.7(15) . . ?
O7M Cl6M O9M 113.5(16) . . ?
O8O Cl6O O10O 92.9(14) . . ?
O8O Cl6O O7O 118.1(17) . . ?
O10O Cl6O O7O 103.5(15) . . ?
O8O Cl6O O9O 111.4(16) . . ?
O10O Cl6O O9O 107.3(16) . . ?
O7O Cl6O O9O 119.0(16) . . ?
O8P Cl6P O10P 101.6(15) . . ?
O8P Cl6P O7P 112.1(16) . . ?
O10P Cl6P O7P 110.5(16) . . ?
O8P Cl6P O9P 117.8(15) . . ?
O10P Cl6P O9P 106.5(15) . . ?
O7P Cl6P O9P 107.9(14) . . ?
O8Q Cl6Q O7Q 110.7(19) . . ?
O8Q Cl6Q O10Q 99.0(17) . . ?
O7Q Cl6Q O10Q 102.4(18) . . ?
O8Q Cl6Q O9Q 110.8(19) . . ?
O7Q Cl6Q O9Q 118.7(18) . . ?
O10Q Cl6Q O9Q 113.1(19) . . ?
O2N Cl1N O4N 117.8(12) . . ?
O2N Cl1N O3N 125.2(12) . . ?
O4N Cl1N O3N 103.6(12) . . ?
O2N Cl1N O5N 106.6(13) . . ?
O4N Cl1N O5N 97.0(13) . . ?
O3N Cl1N O5N 102.0(11) . . ?
O8N Cl6N O10N 105.0(18) . . ?
O8N Cl6N O7N 108.3(19) . . ?
O10N Cl6N O7N 105.9(19) . . ?
O8N Cl6N O9N 114.9(19) . . ?
O10N Cl6N O9N 100.6(18) . . ?
O7N Cl6N O9N 120(2) . . ?

loop_
_geom_bond_atom_site_label_1
_geom_bond_atom_site_label_2
_geom_bond_distance
_geom_bond_site_symmetry_2
_geom_bond_publ_flag
Pd1 N1A 2.009(9) . ?
Pd1 N1D 2.035(9) . ?
Pd1 N1B 2.040(10) . ?
Pd1 N1C 2.048(10) . ?
Pd2 N8A 1.972(10) . ?
Pd2 N1E 2.015(10) . ?
Pd2 N1F 2.022(9) . ?
Pd2 N8B 2.046(9) . ?
Pd3 N1H 2.022(11) . ?
Pd3 N1G 2.025(10) . ?
Pd3 N8F 2.026(10) . ?
Pd3 N8E 2.027(9) . ?
Pd4 N8D 2.013(11) . ?
Pd4 N8H 2.030(10) . ?
Pd4 N8C 2.029(9) . ?
Pd4 N8G 2.040(11) . ?
N1A C2A 1.296(12) . ?
N1A C6A 1.343(12) . ?
C2A C3A 1.412(14) . ?
C2A H2A 0.9500 . ?
C3A C4A 1.386(15) . ?
C3A H3A 0.9500 . ?
C4A C5A 1.356(14) . ?
C4A H4A 0.9500 . ?
C5A C6A 1.384(13) . ?
C5A Si7A 1.850(13) . ?
C6A H6A 0.9500 . ?
Si7A C12A 1.827(12) . ?
Si7A C14A 1.914(12) . ?
Si7A C15A 1.930(13) . ?
N8A C9A 1.317(12) . ?
N8A C13A 1.403(12) . ?
C9A C10A 1.361(14) . ?
C9A H9A 0.9500 . ?
C10A C11A 1.361(14) . ?
C10A H10A 0.9500 . ?
C11A C12A 1.425(14) . ?
C11A H11A 0.9500 . ?
C12A C13A 1.402(13) . ?
C13A H13A 0.9500 . ?
C14A H14A 0.9800 . ?
C14A H14B 0.9800 . ?
C14A H14C 0.9800 . ?
C15A C20A 1.458(15) . ?
C15A C16A 1.467(15) . ?
C15A H15A 1.0000 . ?
C16A C17A 1.605(17) . ?
C16A H16A 0.9900 . ?
C16A H16B 0.9900 . ?
C17A C18A 1.461(17) . ?
C17A H17A 0.9900 . ?
C17A H17B 0.9900 . ?
C18A C19A 1.540(17) . ?
C18A H18A 0.9900 . ?
C18A H18B 0.9900 . ?
C19A C20A 1.593(17) . ?
C19A H19A 0.9900 . ?
C19A H19B 0.9900 . ?
C20A H20A 0.9900 . ?
C20A H20B 0.9900 . ?
N1B C2B 1.308(13) . ?
N1B C6B 1.338(12) . ?
C2B C3B 1.401(15) . ?
C2B H2B 0.9500 . ?
C3B C4B 1.437(16) . ?
C3B H3B 0.9500 . ?
C4B C5B 1.336(14) . ?
C4B H4B 0.9500 . ?
C5B C6B 1.321(14) . ?
C5B Si7B 1.893(13) . ?
C6B H6B 0.9500 . ?
Si7B C15B 1.818(12) . ?
Si7B C14B 1.843(10) . ?
Si7B C12B 1.904(13) . ?
N8B C9B 1.309(12) . ?
N8B C13B 1.385(12) . ?
C9B C10B 1.346(14) . ?
C9B H9B 0.9500 . ?
C10B C11B 1.389(15) . ?
C10B H10B 0.9500 . ?
C11B C12B 1.373(14) . ?
C11B H11B 0.9500 . ?
C12B C13B 1.401(13) . ?
C13B H13B 0.9500 . ?
C14B H14D 0.9800 . ?
C14B H14E 0.9800 . ?
C14B H14F 0.9800 . ?
C15B C20B 1.460(15) . ?
C15B C16B 1.528(15) . ?
C15B H15B 1.0000 . ?
C16B C17B 1.532(16) . ?
C16B H16C 0.9900 . ?
C16B H16D 0.9900 . ?
C17B C18B 1.415(17) . ?
C17B H17C 0.9900 . ?
C17B H17D 0.9900 . ?
C18B C19B 1.565(17) . ?
C18B H18C 0.9900 . ?
C18B H18D 0.9900 . ?
C19B C20B 1.538(14) . ?
C19B H19C 0.9900 . ?
C19B H19D 0.9900 . ?
C20B H20C 0.9900 . ?
C20B H20D 0.9900 . ?
N1C C2C 1.329(13) . ?
N1C C6C 1.351(13) . ?
C2C C3C 1.341(14) . ?
C2C H2C 0.9500 . ?
C3C C4C 1.365(14) . ?
C3C H3C 0.9500 . ?
C4C C5C 1.431(14) . ?
C4C H4C 0.9500 . ?
C5C C6C 1.355(14) . ?
C5C Si7C 1.848(13) . ?
C6C H6C 0.9500 . ?
Si7C C14C 1.804(11) . ?
Si7C C15C 1.845(12) . ?
Si7C C12C 1.891(13) . ?
N8C C13C 1.284(12) . ?
N8C C9C 1.298(13) . ?
C9C C10C 1.434(15) . ?
C9C H9C 0.9500 . ?
C10C C11C 1.342(14) . ?
C10C H10C 0.9500 . ?
C11C C12C 1.385(14) . ?
C11C H11C 0.9500 . ?
C12C C13C 1.409(14) . ?
C13C H13C 0.9500 . ?
C14C H14G 0.9800 . ?
C14C H14H 0.9800 . ?
C14C H14I 0.9800 . ?
C15C C16C 1.549(14) . ?
C15C C20C 1.657(16) . ?
C15C H15C 1.0000 . ?
C16C C17C 1.508(15) . ?
C16C H16E 0.9900 . ?
C16C H16F 0.9900 . ?
C17C C18C 1.487(16) . ?
C17C H17E 0.9900 . ?
C17C H17F 0.9900 . ?
C18C C19C 1.508(16) . ?
C18C H18E 0.9900 . ?
C18C H18F 0.9900 . ?
C19C C20C 1.531(15) . ?
C19C H19E 0.9900 . ?
C19C H19F 0.9900 . ?
C20C H20X 0.9900 . ?
C20C H20Y 0.9900 . ?
N1D C2D 1.296(12) . ?
N1D C6D 1.299(12) . ?
C2D C3D 1.422(14) . ?
C2D H2D 0.9500 . ?
C3D C4D 1.392(14) . ?
C3D H3D 0.9500 . ?
C4D C5D 1.388(14) . ?
C4D H4D 0.9500 . ?
C5D C6D 1.424(14) . ?
C5D Si7D 1.858(13) . ?
C6D H6D 0.9500 . ?
Si7D C12D 1.839(12) . ?
Si7D C15D 1.897(12) . ?
Si7D C14D 1.902(11) . ?
N8D C9D 1.302(13) . ?
N8D C13D 1.342(12) . ?
C9D C10D 1.404(15) . ?
C9D H9D 0.9500 . ?
C10D C11D 1.389(14) . ?
C10D H10D 0.9500 . ?
C11D C12D 1.405(14) . ?
C11D H11D 0.9500 . ?
C12D C13D 1.419(14) . ?
C13D H13D 0.9500 . ?
C14D H14J 0.9800 . ?
C14D H14K 0.9800 . ?
C14D H14L 0.9800 . ?
C15D C20D 1.432(14) . ?
C15D C16D 1.502(15) . ?
C15D H15D 1.0000 . ?
C16D C17D 1.634(16) . ?
C16D H16G 0.9900 . ?
C16D H16H 0.9900 . ?
C17D C18D 1.489(17) . ?
C17D H17G 0.9900 . ?
C17D H17H 0.9900 . ?
C18D C19D 1.483(16) . ?
C18D H18G 0.9900 . ?
C18D H18H 0.9900 . ?
C19D C20D 1.597(16) . ?
C19D H19G 0.9900 . ?
C19D H19H 0.9900 . ?
C20D H20E 0.9900 . ?
C20D H20F 0.9900 . ?
N1E C2E 1.345(13) . ?
N1E C6E 1.418(12) . ?
C2E C3E 1.360(14) . ?
C2E H2E 0.9500 . ?
C3E C4E 1.370(14) . ?
C3E H3E 0.9500 . ?
C4E C5E 1.446(14) . ?
C4E H4E 0.9500 . ?
C5E C6E 1.371(13) . ?
C5E Si7E 1.905(12) . ?
C6E H6E 0.9500 . ?
Si7E C12E 1.822(12) . ?
Si7E C14E 1.852(11) . ?
Si7E C15E 1.855(11) . ?
N8E C9E 1.354(12) . ?
N8E C13E 1.375(13) . ?
C9E C10E 1.361(14) . ?
C9E H9E 0.9500 . ?
C10E C11E 1.307(14) . ?
C10E H10E 0.9500 . ?
C11E C12E 1.453(14) . ?
C11E H11E 0.9500 . ?
C12E C13E 1.340(13) . ?
C13E H13E 0.9500 . ?
C14E H14M 0.9800 . ?
C14E H14N 0.9800 . ?
C14E H14O 0.9800 . ?
C15E C20E 1.506(14) . ?
C15E C16E 1.514(15) . ?
C15E H15E 1.0000 . ?
C16E C17E 1.582(15) . ?
C16E H16I 0.9900 . ?
C16E H16J 0.9900 . ?
C17E C18E 1.452(15) . ?
C17E H17I 0.9900 . ?
C17E H17J 0.9900 . ?
C18E C19E 1.467(16) . ?
C18E H18I 0.9900 . ?
C18E H18J 0.9900 . ?
C19E C20E 1.578(15) . ?
C19E H19I 0.9900 . ?
C19E H19J 0.9900 . ?
C20E H20G 0.9900 . ?
C20E H20H 0.9900 . ?
N1F C2F 1.306(12) . ?
N1F C6F 1.396(13) . ?
C2F C3F 1.379(14) . ?
C2F H2F 0.9500 . ?
C3F C4F 1.431(15) . ?
C3F H3F 0.9500 . ?
C4F C5F 1.430(14) . ?
C4F H4F 0.9500 . ?
C5F C6F 1.382(14) . ?
C5F Si7F 1.830(13) . ?
C6F H6F 0.9500 . ?
Si7F C14F 1.837(11) . ?
Si7F C15F 1.893(11) . ?
Si7F C12F 1.894(13) . ?
N8F C9F 1.329(13) . ?
N8F C13F 1.368(12) . ?
C9F C10F 1.386(15) . ?
C9F H9F 0.9500 . ?
C10F C11F 1.398(15) . ?
C10F H10F 0.9500 . ?
C11F C12F 1.410(14) . ?
C11F H11F 0.9500 . ?
C12F C13F 1.403(14) . ?
C13F H13F 0.9500 . ?
C14F H14P 0.9800 . ?
C14F H14Q 0.9800 . ?
C14F H14R 0.9800 . ?
C15F C20F 1.510(14) . ?
C15F C16F 1.628(15) . ?
C15F H15F 1.0000 . ?
C16F C17F 1.533(14) . ?
C16F H16K 0.9900 . ?
C16F H16L 0.9900 . ?
C17F C18F 1.463(15) . ?
C17F H17K 0.9900 . ?
C17F H17L 0.9900 . ?
C18F C19F 1.533(16) . ?
C18F H18K 0.9900 . ?
C18F H18L 0.9900 . ?
C19F C20F 1.639(15) . ?
C19F H19K 0.9900 . ?
C19F H19L 0.9900 . ?
C20F H20I 0.9900 . ?
C20F H20J 0.9900 . ?
N1G C2G 1.306(13) . ?
N1G C6G 1.316(12) . ?
C2G C3G 1.383(14) . ?
C2G H2G 0.9500 . ?
C3G C4G 1.352(15) . ?
C3G H3G 0.9500 . ?
C4G C5G 1.361(15) . ?
C4G H4G 0.9500 . ?
C5G C6G 1.459(15) . ?
C5G Si7G 1.931(14) . ?
C6G H6G 0.9500 . ?
Si7G C15G 1.868(15) . ?
Si7G C14G 1.868(12) . ?
Si7G C12G 1.867(14) . ?
N8G C9G 1.267(13) . ?
N8G C13G 1.360(13) . ?
C9G C10G 1.457(17) . ?
C9G H9G 0.9500 . ?
C10G C11G 1.384(16) . ?
C10G H10G 0.9500 . ?
C11G C12G 1.375(15) . ?
C11G H11G 0.9500 . ?
C12G C13G 1.359(15) . ?
C13G H13G 0.9500 . ?
C14G H14S 0.9800 . ?
C14G H14T 0.9800 . ?
C14G H14U 0.9800 . ?
C15G C20G 1.436(16) . ?
C15G C16G 1.483(17) . ?
C15G H15G 1.0000 . ?
C16G C17G 1.543(16) . ?
C16G H16M 0.9900 . ?
C16G H16N 0.9900 . ?
C17G C18G 1.404(17) . ?
C17G H17M 0.9900 . ?
C17G H17N 0.9900 . ?
C18G C19G 1.524(19) . ?
C18G H18M 0.9900 . ?
C18G H18N 0.9900 . ?
C19G C20G 1.589(16) . ?
C19G H19M 0.9900 . ?
C19G H19N 0.9900 . ?
C20G H20K 0.9900 . ?
C20G H20L 0.9900 . ?
N1H C2H 1.297(14) . ?
N1H C6H 1.328(13) . ?
C2H C3H 1.363(15) . ?
C2H H2H 0.9500 . ?
C3H C4H 1.389(15) . ?
C3H H3H 0.9500 . ?
C4H C5H 1.351(16) . ?
C4H H4H 0.9500 . ?
C5H C6H 1.367(15) . ?
C5H Si7H 1.845(14) . ?
C6H H6H 0.9500 . ?
Si7H C12H 1.821(14) . ?
Si7H C15H 1.846(15) . ?
Si7H C14H 1.923(12) . ?
N8H C13H 1.328(13) . ?
N8H C9H 1.348(13) . ?
C9H C10H 1.359(14) . ?
C9H H9H 0.9500 . ?
C10H C11H 1.373(15) . ?
C10H H10H 0.9500 . ?
C11H C12H 1.392(15) . ?
C11H H11H 0.9500 . ?
C12H C13H 1.392(14) . ?
C13H H13H 0.9500 . ?
C14H H14V 0.9800 . ?
C14H H14W 0.9800 . ?
C14H H14$ 0.9800 . ?
C15H C16H 1.470(17) . ?
C15H C20H 1.472(17) . ?
C15H H15H 1.0000 . ?
C16H C17H 1.563(18) . ?
C16H H16O 0.9900 . ?
C16H H16P 0.9900 . ?
C17H C18H 1.520(18) . ?
C17H H17O 0.9900 . ?
C17H H17P 0.9900 . ?
C18H C19H 1.540(18) . ?
C18H H18O 0.9900 . ?
C18H H18P 0.9900 . ?
C19H C20H 1.694(19) . ?
C19H H19O 0.9900 . ?
C19H H19P 0.9900 . ?
C20H H20M 0.9900 . ?
C20H H20N 0.9900 . ?
Cl1K O4K 1.489(8) . ?
Cl1K O3K 1.493(8) . ?
Cl1K O5K 1.500(8) . ?
Cl1K O2K 1.507(8) . ?
Cl1L O4L 1.433(15) . ?
Cl1L O2L 1.439(15) . ?
Cl1L O5L 1.473(15) . ?
Cl1L O3L 1.484(15) . ?
Cl1M O2M 1.411(15) . ?
Cl1M O5M 1.445(15) . ?
Cl1M O4M 1.462(15) . ?
Cl1M O3M 1.503(15) . ?
Cl1O O4O 1.402(15) . ?
Cl1O O5O 1.453(15) . ?
Cl1O O2O 1.462(15) . ?
Cl1O O3O 1.496(15) . ?
Cl1P O4P 1.425(15) . ?
Cl1P O5P 1.437(15) . ?
Cl1P O2P 1.452(15) . ?
Cl1P O3P 1.494(15) . ?
Cl1Q O2Q 1.419(16) . ?
Cl1Q O4Q 1.441(16) . ?
Cl1Q O5Q 1.471(16) . ?
Cl1Q O3Q 1.503(16) . ?
Cl6K O8K 1.480(8) . ?
Cl6K O9K 1.490(8) . ?
Cl6K O7K 1.512(8) . ?
Cl6K O10K 1.531(8) . ?
Cl6L O8L 1.445(14) . ?
Cl6L O7L 1.482(15) . ?
Cl6L O10L 1.505(15) . ?
Cl6L O9L 1.513(15) . ?
Cl6M O8M 1.438(15) . ?
Cl6M O10M 1.472(16) . ?
Cl6M O7M 1.522(15) . ?
Cl6M O9M 1.510(15) . ?
Cl6O O8O 1.446(15) . ?
Cl6O O10O 1.481(16) . ?
Cl6O O7O 1.483(15) . ?
Cl6O O9O 1.487(16) . ?
Cl6P O8P 1.443(15) . ?
Cl6P O10P 1.484(15) . ?
Cl6P O7P 1.513(15) . ?
Cl6P O9P 1.526(15) . ?
Cl6Q O8Q 1.466(16) . ?
Cl6Q O7Q 1.479(16) . ?
Cl6Q O10Q 1.490(17) . ?
Cl6Q O9Q 1.506(16) . ?
Cl1N O2N 1.359(13) . ?
Cl1N O4N 1.380(14) . ?
Cl1N O3N 1.501(13) . ?
Cl1N O5N 1.538(14) . ?
Cl6N O8N 1.456(16) . ?
Cl6N O10N 1.474(17) . ?
Cl6N O7N 1.479(17) . ?
Cl6N O9N 1.487(16) . ?

loop_
_geom_torsion_atom_site_label_1
_geom_torsion_atom_site_label_2
_geom_torsion_atom_site_label_3
_geom_torsion_atom_site_label_4
_geom_torsion
_geom_torsion_site_symmetry_1
_geom_torsion_site_symmetry_2
_geom_torsion_site_symmetry_3
_geom_torsion_site_symmetry_4
_geom_torsion_publ_flag
C6A N1A C2A C3A -6.4(19) . . . . ?
Pd1 N1A C2A C3A 179.5(10) . . . . ?
N1A C2A C3A C4A 7(2) . . . . ?
C2A C3A C4A C5A -5(2) . . . . ?
C3A C4A C5A C6A 2(2) . . . . ?
C3A C4A C5A Si7A -176.3(11) . . . . ?
C2A N1A C6A C5A 3.8(19) . . . . ?
Pd1 N1A C6A C5A 177.7(9) . . . . ?
C4A C5A C6A N1A -1.8(19) . . . . ?
Si7A C5A C6A N1A 176.8(9) . . . . ?
C4A C5A Si7A C12A -148.0(12) . . . . ?
C6A C5A Si7A C12A 33.5(12) . . . . ?
C4A C5A Si7A C14A -30.4(13) . . . . ?
C6A C5A Si7A C14A 151.0(10) . . . . ?
C4A C5A Si7A C15A 93.7(12) . . . . ?
C6A C5A Si7A C15A -84.9(12) . . . . ?
C13A N8A C9A C10A -3.0(17) . . . . ?
Pd2 N8A C9A C10A 176.2(10) . . . . ?
N8A C9A C10A C11A 3(2) . . . . ?
C9A C10A C11A C12A -3(2) . . . . ?
C10A C11A C12A C13A 3.5(18) . . . . ?
C10A C11A C12A Si7A 175.8(10) . . . . ?
C5A Si7A C12A C13A -103.2(10) . . . . ?
C14A Si7A C12A C13A 140.9(10) . . . . ?
C15A Si7A C12A C13A 13.6(12) . . . . ?
C5A Si7A C12A C11A 85.4(11) . . . . ?
C14A Si7A C12A C11A -30.6(12) . . . . ?
C15A Si7A C12A C11A -157.8(10) . . . . ?
C11A C12A C13A N8A -4.2(16) . . . . ?
Si7A C12A C13A N8A -176.4(8) . . . . ?
C9A N8A C13A C12A 4.0(16) . . . . ?
Pd2 N8A C13A C12A -175.3(8) . . . . ?
C20A C15A C16A C17A -54.6(17) . . . . ?
Si7A C15A C16A C17A -177.0(9) . . . . ?
C15A C16A C17A C18A 59.0(17) . . . . ?
C16A C17A C18A C19A -61.1(17) . . . . ?
C17A C18A C19A C20A 60.8(17) . . . . ?
C16A C15A C20A C19A 56.9(17) . . . . ?
Si7A C15A C20A C19A 179.1(9) . . . . ?
C18A C19A C20A C15A -59.8(17) . . . . ?
C6B N1B C2B C3B -0.3(19) . . . . ?
Pd1 N1B C2B C3B 176.6(10) . . . . ?
N1B C2B C3B C4B 0(2) . . . . ?
C2B C3B C4B C5B 1(2) . . . . ?
C3B C4B C5B C6B -1(2) . . . . ?
C3B C4B C5B Si7B 174.9(10) . . . . ?
C4B C5B C6B N1B 0(2) . . . . ?
Si7B C5B C6B N1B -175.1(9) . . . . ?
C2B N1B C6B C5B 0.6(19) . . . . ?
Pd1 N1B C6B C5B -176.3(10) . . . . ?
C6B C5B Si7B C15B 25.9(14) . . . . ?
C4B C5B Si7B C15B -149.3(10) . . . . ?
C6B C5B Si7B C14B 149.3(11) . . . . ?
C4B C5B Si7B C14B -25.9(12) . . . . ?
C6B C5B Si7B C12B -90.5(12) . . . . ?
C4B C5B Si7B C12B 94.3(11) . . . . ?
C13B N8B C9B C10B 1.0(18) . . . . ?
Pd2 N8B C9B C10B -175.5(9) . . . . ?
N8B C9B C10B C11B -2.7(19) . . . . ?
C9B C10B C11B C12B 1.1(19) . . . . ?
C10B C11B C12B C13B 2.0(18) . . . . ?
C10B C11B C12B Si7B 177.6(9) . . . . ?
C9B N8B C13B C12B 2.2(17) . . . . ?
Pd2 N8B C13B C12B 178.7(8) . . . . ?
C11B C12B C13B N8B -3.7(17) . . . . ?
Si7B C12B C13B N8B -179.2(8) . . . . ?
C14B Si7B C15B C20B 164.7(11) . . . . ?
C5B Si7B C15B C20B -70.1(14) . . . . ?
C12B Si7B C15B C20B 48.9(13) . . . . ?
C14B Si7B C15B C16B -63.0(11) . . . . ?
C5B Si7B C15B C16B 62.2(11) . . . . ?
C12B Si7B C15B C16B -178.7(10) . . . . ?
C20B C15B C16B C17B -56.7(16) . . . . ?
Si7B C15B C16B C17B 166.6(10) . . . . ?
C15B C16B C17B C18B 61.4(19) . . . . ?
C16B C17B C18B C19B -58.8(19) . . . . ?
C17B C18B C19B C20B 55.7(18) . . . . ?
C16B C15B C20B C19B 54.3(17) . . . . ?
Si7B C15B C20B C19B -171.0(10) . . . . ?
C18B C19B C20B C15B -54.6(17) . . . . ?
C6C N1C C2C C3C 6.4(19) . . . . ?
Pd1 N1C C2C C3C -177.3(10) . . . . ?
N1C C2C C3C C4C -6(2) . . . . ?
C2C C3C C4C C5C 4.2(19) . . . . ?
C3C C4C C5C C6C -3.7(17) . . . . ?
C3C C4C C5C Si7C 171.7(9) . . . . ?
C2C N1C C6C C5C -5.9(17) . . . . ?
Pd1 N1C C6C C5C 177.7(9) . . . . ?
C4C C5C C6C N1C 4.6(18) . . . . ?
Si7C C5C C6C N1C -170.8(8) . . . . ?
C6C C5C Si7C C14C -25.9(12) . . . . ?
C4C C5C Si7C C14C 159.0(10) . . . . ?
C6C C5C Si7C C15C 100.3(11) . . . . ?
C4C C5C Si7C C15C -74.8(11) . . . . ?
C6C C5C Si7C C12C -141.9(10) . . . . ?
C4C C5C Si7C C12C 43.0(11) . . . . ?
C13C N8C C9C C10C 0.3(19) . . . . ?
Pd4 N8C C9C C10C -165.4(9) . . . . ?
N8C C9C C10C C11C -1(2) . . . . ?
C9C C10C C11C C12C 2(2) . . . . ?
C10C C11C C12C C13C -2.2(19) . . . . ?
C10C C11C C12C Si7C 174.1(10) . . . . ?
C14C Si7C C12C C11C 135.9(11) . . . . ?
C15C Si7C C12C C11C 7.6(13) . . . . ?
C5C Si7C C12C C11C -106.7(11) . . . . ?
C14C Si7C C12C C13C -47.9(11) . . . . ?
C15C Si7C C12C C13C -176.2(10) . . . . ?
C5C Si7C C12C C13C 69.5(11) . . . . ?
C9C N8C C13C C12C 0(2) . . . . ?
Pd4 N8C C13C C12C 164.9(9) . . . . ?
C11C C12C C13C N8C 1.3(19) . . . . ?
Si7C C12C C13C N8C -175.1(10) . . . . ?
C14C Si7C C15C C16C -53.0(12) . . . . ?
C5C Si7C C15C C16C -174.7(10) . . . . ?
C12C Si7C C15C C16C 70.1(11) . . . . ?
C14C Si7C C15C C20C 71.4(10) . . . . ?
C5C Si7C C15C C20C -50.3(11) . . . . ?
C12C Si7C C15C C20C -165.5(9) . . . . ?
C20C C15C C16C C17C 49.7(16) . . . . ?
Si7C C15C C16C C17C 176.2(11) . . . . ?
C15C C16C C17C C18C -52.9(19) . . . . ?
C16C C17C C18C C19C 51(2) . . . . ?
C17C C18C C19C C20C -52.2(18) . . . . ?
C18C C19C C20C C15C 53.9(17) . . . . ?
C16C C15C C20C C19C -51.5(15) . . . . ?
Si7C C15C C20C C19C 179.6(10) . . . . ?
C6D N1D C2D C3D 10.2(19) . . . . ?
Pd1 N1D C2D C3D -162.6(9) . . . . ?
N1D C2D C3D C4D -7.6(19) . . . . ?
C2D C3D C4D C5D 2.2(18) . . . . ?
C3D C4D C5D C6D 0.0(17) . . . . ?
C3D C4D C5D Si7D 178.7(9) . . . . ?
C2D N1D C6D C5D -7.8(18) . . . . ?
Pd1 N1D C6D C5D 164.9(8) . . . . ?
C4D C5D C6D N1D 2.7(18) . . . . ?
Si7D C5D C6D N1D -176.0(9) . . . . ?
C4D C5D Si7D C12D -111.5(10) . . . . ?
C6D C5D Si7D C12D 67.2(10) . . . . ?
C4D C5D Si7D C15D 4.1(12) . . . . ?
C6D C5D Si7D C15D -177.2(9) . . . . ?
C4D C5D Si7D C14D 129.8(10) . . . . ?
C6D C5D Si7D C14D -51.5(10) . . . . ?
C13D N8D C9D C10D -3.9(18) . . . . ?
Pd4 N8D C9D C10D 177.6(9) . . . . ?
N8D C9D C10D C11D 3.6(19) . . . . ?
C9D C10D C11D C12D -1.8(18) . . . . ?
C10D C11D C12D C13D 0.6(17) . . . . ?
C10D C11D C12D Si7D 171.8(9) . . . . ?
C5D Si7D C12D C11D 42.1(12) . . . . ?
C15D Si7D C12D C11D -77.1(11) . . . . ?
C14D Si7D C12D C11D 159.8(10) . . . . ?
C5D Si7D C12D C13D -147.5(10) . . . . ?
C15D Si7D C12D C13D 93.4(11) . . . . ?
C14D Si7D C12D C13D -29.8(11) . . . . ?
C9D N8D C13D C12D 2.7(17) . . . . ?
Pd4 N8D C13D C12D -178.8(9) . . . . ?
C11D C12D C13D N8D -1.0(17) . . . . ?
Si7D C12D C13D N8D -172.3(9) . . . . ?
C12D Si7D C15D C20D -171.0(11) . . . . ?
C5D Si7D C15D C20D 74.0(12) . . . . ?
C14D Si7D C15D C20D -49.4(12) . . . . ?
C12D Si7D C15D C16D -51.6(12) . . . . ?
C5D Si7D C15D C16D -166.7(10) . . . . ?
C14D Si7D C15D C16D 69.9(12) . . . . ?
C20D C15D C16D C17D -63.0(16) . . . . ?
Si7D C15D C16D C17D 175.2(10) . . . . ?
C15D C16D C17D C18D 62.7(17) . . . . ?
C16D C17D C18D C19D -59.6(17) . . . . ?
C17D C18D C19D C20D 57.4(19) . . . . ?
C16D C15D C20D C19D 59.2(16) . . . . ?
Si7D C15D C20D C19D 179.5(10) . . . . ?
C18D C19D C20D C15D -56.9(18) . . . . ?
C6E N1E C2E C3E 4.0(17) . . . . ?
Pd2 N1E C2E C3E 179.4(9) . . . . ?
N1E C2E C3E C4E -2.4(19) . . . . ?
C2E C3E C4E C5E 1.9(17) . . . . ?
C3E C4E C5E C6E -3.1(17) . . . . ?
C3E C4E C5E Si7E 175.4(9) . . . . ?
C4E C5E C6E N1E 4.6(15) . . . . ?
Si7E C5E C6E N1E -173.9(7) . . . . ?
C2E N1E C6E C5E -5.0(15) . . . . ?
Pd2 N1E C6E C5E 179.2(7) . . . . ?
C13E N8E C9E C10E -3.1(17) . . . . ?
Pd3 N8E C9E C10E -175.7(9) . . . . ?
N8E C9E C10E C11E 2.7(19) . . . . ?
C9E C10E C11E C12E -1(2) . . . . ?
C10E C11E C12E C13E -0.1(18) . . . . ?
C10E C11E C12E Si7E 178.0(11) . . . . ?
C14E Si7E C12E C13E -55.3(11) . . . . ?
C15E Si7E C12E C13E 178.5(9) . . . . ?
C5E Si7E C12E C13E 61.7(11) . . . . ?
C14E Si7E C12E C11E 126.8(10) . . . . ?
C15E Si7E C12E C11E 0.6(12) . . . . ?
C5E Si7E C12E C11E -116.1(10) . . . . ?
C11E C12E C13E N8E -0.3(17) . . . . ?
Si7E C12E C13E N8E -178.5(9) . . . . ?
C9E N8E C13E C12E 1.9(18) . . . . ?
Pd3 N8E C13E C12E 174.5(9) . . . . ?
C12E Si7E C15E C20E 68.3(11) . . . . ?
C14E Si7E C15E C20E -54.5(11) . . . . ?
C5E Si7E C15E C20E -174.8(10) . . . . ?
C12E Si7E C15E C16E -164.6(9) . . . . ?
C14E Si7E C15E C16E 72.6(11) . . . . ?
C5E Si7E C15E C16E -47.7(11) . . . . ?
C20E C15E C16E C17E -53.8(16) . . . . ?
Si7E C15E C16E C17E 177.4(9) . . . . ?
C15E C16E C17E C18E 54.7(17) . . . . ?
C16E C17E C18E C19E -56.4(18) . . . . ?
C17E C18E C19E C20E 57.4(18) . . . . ?
C16E C15E C20E C19E 52.0(15) . . . . ?
Si7E C15E C20E C19E 179.7(9) . . . . ?
C18E C19E C20E C15E -53.6(17) . . . . ?
C6F N1F C2F C3F 3.9(19) . . . . ?
Pd2 N1F C2F C3F -166.5(10) . . . . ?
N1F C2F C3F C4F -2(2) . . . . ?
C2F C3F C4F C5F 0(2) . . . . ?
C3F C4F C5F C6F 1.1(18) . . . . ?
C3F C4F C5F Si7F 178.7(10) . . . . ?
C4F C5F C6F N1F 0.6(17) . . . . ?
Si7F C5F C6F N1F -177.0(8) . . . . ?
C2F N1F C6F C5F -3.2(18) . . . . ?
Pd2 N1F C6F C5F 167.5(8) . . . . ?
C6F C5F Si7F C14F -46.6(11) . . . . ?
C4F C5F Si7F C14F 136.0(10) . . . . ?
C6F C5F Si7F C15F -174.5(9) . . . . ?
C4F C5F Si7F C15F 8.1(12) . . . . ?
C6F C5F Si7F C12F 69.2(11) . . . . ?
C4F C5F Si7F C12F -108.3(11) . . . . ?
C13F N8F C9F C10F 1.2(19) . . . . ?
Pd3 N8F C9F C10F 179.9(10) . . . . ?
N8F C9F C10F C11F -1(2) . . . . ?
C9F C10F C11F C12F 1.6(19) . . . . ?
C10F C11F C12F C13F -3.1(18) . . . . ?
C10F C11F C12F Si7F 172.8(10) . . . . ?
C5F Si7F C12F C13F -140.7(10) . . . . ?
C14F Si7F C12F C13F -26.2(11) . . . . ?
C15F Si7F C12F C13F 99.6(10) . . . . ?
C5F Si7F C12F C11F 43.3(12) . . . . ?
C14F Si7F C12F C11F 157.8(10) . . . . ?
C15F Si7F C12F C11F -76.3(12) . . . . ?
C9F N8F C13F C12F -2.8(17) . . . . ?
Pd3 N8F C13F C12F 178.4(8) . . . . ?
C11F C12F C13F N8F 3.7(17) . . . . ?
Si7F C12F C13F N8F -172.5(8) . . . . ?
C5F Si7F C15F C20F 66.3(11) . . . . ?
C14F Si7F C15F C20F -57.2(11) . . . . ?
C12F Si7F C15F C20F -179.2(10) . . . . ?
C5F Si7F C15F C16F -166.9(8) . . . . ?
C14F Si7F C15F C16F 69.6(10) . . . . ?
C12F Si7F C15F C16F -52.3(10) . . . . ?
C20F C15F C16F C17F -53.9(15) . . . . ?
Si7F C15F C16F C17F -178.7(9) . . . . ?
C15F C16F C17F C18F 53.9(16) . . . . ?
C16F C17F C18F C19F -55.9(18) . . . . ?
C17F C18F C19F C20F 54.7(18) . . . . ?
C16F C15F C20F C19F 52.1(14) . . . . ?
Si7F C15F C20F C19F 175.6(9) . . . . ?
C18F C19F C20F C15F -53.0(16) . . . . ?
C6G N1G C2G C3G -0.2(19) . . . . ?
Pd3 N1G C2G C3G 178.1(9) . . . . ?
N1G C2G C3G C4G 3.3(19) . . . . ?
C2G C3G C4G C5G -2(2) . . . . ?
C3G C4G C5G C6G -1(2) . . . . ?
C3G C4G C5G Si7G -175.5(10) . . . . ?
C2G N1G C6G C5G -3.4(18) . . . . ?
Pd3 N1G C6G C5G 178.3(8) . . . . ?
C4G C5G C6G N1G 4.0(18) . . . . ?
Si7G C5G C6G N1G 178.7(9) . . . . ?
C13G N8G C9G C10G -1(2) . . . . ?
Pd4 N8G C9G C10G -179.8(10) . . . . ?
N8G C9G C10G C11G -2(2) . . . . ?
C9G C10G C11G C12G 3(2) . . . . ?
C10G C11G C12G C13G -2(2) . . . . ?
C10G C11G C12G Si7G 174.7(10) . . . . ?
C15G Si7G C12G C13G 28.7(13) . . . . ?
C14G Si7G C12G C13G 151.9(11) . . . . ?
C5G Si7G C12G C13G -90.5(12) . . . . ?
C15G Si7G C12G C11G -148.2(10) . . . . ?
C14G Si7G C12G C11G -25.0(12) . . . . ?
C5G Si7G C12G C11G 92.6(11) . . . . ?
C9G N8G C13G C12G 2(2) . . . . ?
Pd4 N8G C13G C12G -179.4(9) . . . . ?
C11G C12G C13G N8G 0(2) . . . . ?
Si7G C12G C13G N8G -176.6(9) . . . . ?
C14G Si7G C15G C20G 165.9(13) . . . . ?
C12G Si7G C15G C20G -71.1(15) . . . . ?
C5G Si7G C15G C20G 49.4(16) . . . . ?
C14G Si7G C15G C16G -63.3(13) . . . . ?
C12G Si7G C15G C16G 59.8(13) . . . . ?
C5G Si7G C15G C16G -179.7(11) . . . . ?
C20G C15G C16G C17G -59.8(18) . . . . ?
Si7G C15G C16G C17G 164.8(10) . . . . ?
C15G C16G C17G C18G 57(2) . . . . ?
C16G C17G C18G C19G -62(2) . . . . ?
C17G C18G C19G C20G 65.0(19) . . . . ?
C16G C15G C20G C19G 62.3(18) . . . . ?
Si7G C15G C20G C19G -164.1(11) . . . . ?
C18G C19G C20G C15G -61.9(18) . . . . ?
C6H N1H C2H C3H -4(2) . . . . ?
Pd3 N1H C2H C3H 177.5(10) . . . . ?
N1H C2H C3H C4H 3(2) . . . . ?
C2H C3H C4H C5H -2(2) . . . . ?
C3H C4H C5H C6H 3(2) . . . . ?
C3H C4H C5H Si7H 178.2(10) . . . . ?
C2H N1H C6H C5H 4(2) . . . . ?
Pd3 N1H C6H C5H -176.9(10) . . . . ?
C4H C5H C6H N1H -4(2) . . . . ?
Si7H C5H C6H N1H -179.3(10) . . . . ?
C4H C5H Si7H C12H 88.1(13) . . . . ?
C6H C5H Si7H C12H -96.8(12) . . . . ?
C4H C5H Si7H C15H -156.2(12) . . . . ?
C6H C5H Si7H C15H 18.9(14) . . . . ?
C4H C5H Si7H C14H -33.1(14) . . . . ?
C6H C5H Si7H C14H 141.9(11) . . . . ?
C13H N8H C9H C10H -9.1(19) . . . . ?
Pd4 N8H C9H C10H 172.6(10) . . . . ?
N8H C9H C10H C11H 9(2) . . . . ?
C9H C10H C11H C12H -4(2) . . . . ?
C10H C11H C12H C13H -1(2) . . . . ?
C10H C11H C12H Si7H -179.1(11) . . . . ?
C15H Si7H C12H C11H 85.4(13) . . . . ?
C5H Si7H C12H C11H -155.2(12) . . . . ?
C14H Si7H C12H C11H -37.4(14) . . . . ?
C15H Si7H C12H C13H -92.3(13) . . . . ?
C5H Si7H C12H C13H 27.0(14) . . . . ?
C14H Si7H C12H C13H 144.9(12) . . . . ?
C9H N8H C13H C12H 4(2) . . . . ?
Pd4 N8H C13H C12H -177.7(10) . . . . ?
C11H C12H C13H N8H 1(2) . . . . ?
Si7H C12H C13H N8H 178.9(10) . . . . ?
C12H Si7H C15H C16H -54.7(14) . . . . ?
C5H Si7H C15H C16H -171.2(12) . . . . ?
C14H Si7H C15H C16H 68.4(15) . . . . ?
C12H Si7H C15H C20H -174.4(11) . . . . ?
C5H Si7H C15H C20H 69.1(13) . . . . ?
C14H Si7H C15H C20H -51.2(13) . . . . ?
C20H C15H C16H C17H -59(2) . . . . ?
Si7H C15H C16H C17H -179.7(12) . . . . ?
C15H C16H C17H C18H 63(2) . . . . ?
C16H C17H C18H C19H -63.9(19) . . . . ?
C17H C18H C19H C20H 62.9(18) . . . . ?
C16H C15H C20H C19H 59.6(18) . . . . ?
Si7H C15H C20H C19H -175.2(10) . . . . ?
C18H C19H C20H C15H -64.6(18) . . . . ?
